data_4078503
loop_
_publ_author_name
'Nakajima, Takayuki'
'Kurai, Sachi'
'Noda, Sayo'
'Zouda, Maki'
'Kure, Bunsho'
'Tanase, Tomoaki'

_publ_section_title
;
 Cyclic Trinuclear Rh2M Complexes (M = Rh, Pt, Pd, Ni) Supported
 bymeso-1,3-Bis[(diphenylphosphinomethyl)phenylphosphino]propane
;
_journal_issue 11
_journal_name_full Organometallics
_journal_page_first 4283
_journal_paper_doi 10.1021/om300278k
_journal_volume 31
_journal_year 2012
_chemical_formula_moiety 'C63 H66 Cl11 F6 Hg N2 P5 Rh3'
_chemical_formula_sum 'C63 H66 Cl11 F6 Hg N2 P5 Rh3'
_chemical_formula_weight 2019.38
_space_group_IT_number 14
_symmetry_cell_setting monoclinic
_symmetry_Int_Tables_number 14
_symmetry_space_group_name_Hall '-P 2ybc'
_symmetry_space_group_name_H-M 'P 1 21/c 1'
_atom_sites_solution_hydrogens geom
_atom_sites_solution_primary direct
_atom_sites_solution_secondary difmap
_cell_angle_alpha 90.0000
_cell_angle_beta 90.570(4)
_cell_angle_gamma 90.0000
_cell_formula_units_Z 4
_cell_length_a 10.069(5)
_cell_length_b 40.207(18)
_cell_length_c 17.987(8)
_cell_measurement_reflns_used 12613
_cell_measurement_temperature 153
_cell_measurement_theta_max 27.51
_cell_measurement_theta_min 3.07
_cell_volume 7282(6)
_computing_cell_refinement CrystalClear
_computing_data_collection 'CrystalClear (Rigaku Inc., 2008)'
_computing_data_reduction CrystalClear
_computing_molecular_graphics 'CrystalStructure 4.0'
_computing_publication_material 'CrystalStructure 4.0 (Rigaku, 2010)'
_computing_structure_refinement 'SHELXL97 (Sheldrick, 2008)'
_computing_structure_solution 'SIR92 (Altomare, et al., 1994)'
_diffrn_ambient_temperature 153
_diffrn_detector_area_resol_mean 14.222
_diffrn_measured_fraction_theta_full 0.958
_diffrn_measured_fraction_theta_max 0.958
_diffrn_measurement_device_type 'Rigaku Saturn724'
_diffrn_measurement_method \w
_diffrn_radiation_type 'Mo K\a'
_diffrn_radiation_wavelength 0.71075
_diffrn_reflns_av_R_equivalents 0.0656
_diffrn_reflns_limit_h_max 13
_diffrn_reflns_limit_h_min -13
_diffrn_reflns_limit_k_max 49
_diffrn_reflns_limit_k_min -52
_diffrn_reflns_limit_l_max 23
_diffrn_reflns_limit_l_min -21
_diffrn_reflns_number 52478
_diffrn_reflns_theta_full 27.46
_diffrn_reflns_theta_max 27.46
_diffrn_standards_number 0
_exptl_absorpt_coefficient_mu 3.343
_exptl_absorpt_correction_T_max 0.893
_exptl_absorpt_correction_T_min 0.586
_exptl_absorpt_correction_type multi-scan
_exptl_absorpt_process_details 'REQAB (Rigaku, 1998)'
_exptl_crystal_colour purple
_exptl_crystal_density_diffrn 1.842
_exptl_crystal_density_method 'not measured'
_exptl_crystal_description plate
_exptl_crystal_F_000 3956.00
_exptl_crystal_size_max 0.211
_exptl_crystal_size_mid 0.193
_exptl_crystal_size_min 0.034
_refine_diff_density_max 3.870
_refine_diff_density_min -1.900
_refine_ls_extinction_method none
_refine_ls_goodness_of_fit_ref 1.063
_refine_ls_hydrogen_treatment constr
_refine_ls_number_parameters 824
_refine_ls_number_reflns 15947
_refine_ls_number_restraints 0
_refine_ls_R_factor_gt 0.0679
_refine_ls_shift/su_max 0.001
_refine_ls_structure_factor_coef Fsqd
_refine_ls_weighting_details 'w = 1/[\s^2^(Fo^2^)+(0.0930P)^2^+44.6708P] where P=(Fo^2^+2Fc^2^)/3'
_refine_ls_weighting_scheme calc
_refine_ls_wR_factor_ref 0.1902
_reflns_number_gt 11900
_reflns_number_total 15947
_reflns_threshold_expression F^2^>2.0\s(F^2^)
_cod_data_source_file om300278k_si_002.cif
_cod_data_source_block '[Rh3(HgCl)Cl3(dpmppp)(XylNC)2]PF6(8a)'
_cod_database_code 4078503

loop_
_symmetry_equiv_pos_site_id
_symmetry_equiv_pos_as_xyz
1 +X,+Y,+Z
2 -X,1/2+Y,1/2-Z
3 -X,-Y,-Z
4 +X,1/2-Y,1/2+Z

loop_
_atom_site_label
_atom_site_type_symbol
_atom_site_fract_x
_atom_site_fract_y
_atom_site_fract_z
_atom_site_U_iso_or_equiv
_atom_site_adp_type
_atom_site_occupancy
_atom_site_symmetry_multiplicity
_atom_site_calc_flag
_atom_site_refinement_flags
Hg1 Hg 0.20646(3) 0.145261(7) 0.320203(18) 0.02456(10) Uani 1.0 4 d .
Rh1 Rh 0.06825(6) 0.137542(16) 0.44907(4) 0.02337(15) Uani 1.0 4 d .
Rh2 Rh -0.04654(6) 0.160038(15) 0.28525(3) 0.02162(15) Uani 1.0 4 d .
Rh3 Rh 0.08906(6) 0.086135(15) 0.29029(4) 0.02411(15) Uani 1.0 4 d .
Cl1 Cl -0.1470(2) 0.15257(5) 0.40504(11) 0.0262(4) Uani 1.0 4 d .
Cl2 Cl -0.12603(19) 0.10519(5) 0.25366(11) 0.0256(4) Uani 1.0 4 d .
Cl3 Cl 0.0224(2) 0.08003(5) 0.41881(12) 0.0286(5) Uani 1.0 4 d .
Cl4 Cl 0.4118(3) 0.17259(6) 0.28834(15) 0.0432(6) Uani 1.0 4 d .
Cl5 Cl 0.0784(6) 0.09895(13) 0.6596(3) 0.1047(15) Uani 1.0 4 d .
Cl6 Cl -0.0162(7) 0.06236(16) 0.7828(4) 0.133(2) Uani 1.0 4 d .
Cl7 Cl -0.5800(7) 0.11258(13) 0.7187(3) 0.124(2) Uani 1.0 4 d .
Cl8 Cl -0.3021(8) 0.11919(14) 0.7639(4) 0.143(3) Uani 1.0 4 d .
Cl9 Cl -0.4068(5) 0.06700(14) 0.9167(3) 0.1003(15) Uani 1.0 4 d .
Cl10 Cl -0.6908(4) 0.05937(10) 0.9058(2) 0.0782(11) Uani 1.0 4 d .
Cl11 Cl -0.0207(10) 0.01173(15) 0.5784(4) 0.142(3) Uani 1.0 4 d .
P1 P 0.0870(2) 0.19123(5) 0.47966(11) 0.0226(4) Uani 1.0 4 d .
P2 P 0.0031(2) 0.21239(5) 0.31471(12) 0.0232(5) Uani 1.0 4 d .
P3 P 0.0105(2) 0.16421(5) 0.16634(12) 0.0239(5) Uani 1.0 4 d .
P4 P 0.1354(2) 0.09034(5) 0.16925(12) 0.0249(5) Uani 1.0 4 d .
P5 P 0.2294(3) 0.17638(7) -0.09540(15) 0.0402(6) Uani 1.0 4 d .
F1 F 0.1747(10) 0.14156(17) -0.0675(5) 0.078(3) Uani 1.0 4 d .
F2 F 0.3573(8) 0.15885(19) -0.1299(5) 0.077(3) Uani 1.0 4 d .
F3 F 0.1516(9) 0.1730(2) -0.1726(4) 0.071(2) Uani 1.0 4 d .
F4 F 0.1034(6) 0.19515(16) -0.0603(4) 0.0495(16) Uani 1.0 4 d .
F5 F 0.3052(8) 0.1810(3) -0.0180(5) 0.079(3) Uani 1.0 4 d .
F6 F 0.2841(8) 0.21139(16) -0.1234(4) 0.0630(19) Uani 1.0 4 d .
N1 N 0.3400(7) 0.11596(19) 0.5056(4) 0.0298(16) Uani 1.0 4 d .
N2 N 0.3525(7) 0.05043(19) 0.3139(4) 0.0300(16) Uani 1.0 4 d .
C1 C 0.1023(9) 0.2194(2) 0.4004(5) 0.0271(18) Uani 1.0 4 d .
C2 C 0.1062(9) 0.2357(2) 0.2496(5) 0.0278(18) Uani 1.0 4 d .
C3 C 0.0537(9) 0.2342(2) 0.1698(5) 0.0286(18) Uani 1.0 4 d .
C4 C 0.0981(9) 0.2014(2) 0.1319(5) 0.0281(18) Uani 1.0 4 d .
C5 C 0.1292(9) 0.1332(2) 0.1311(5) 0.0275(18) Uani 1.0 4 d .
C6 C -0.0569(8) 0.2056(3) 0.5327(5) 0.0287(19) Uani 1.0 4 d .
C7 C -0.1257(10) 0.2348(3) 0.5160(6) 0.036(3) Uani 1.0 4 d .
C8 C -0.2274(9) 0.2452(3) 0.5612(6) 0.046(3) Uani 1.0 4 d .
C9 C -0.2620(10) 0.2269(4) 0.6240(7) 0.055(4) Uani 1.0 4 d .
C10 C -0.1944(10) 0.1985(3) 0.6407(6) 0.046(3) Uani 1.0 4 d .
C11 C -0.0935(9) 0.1867(3) 0.5953(5) 0.033(2) Uani 1.0 4 d .
C12 C 0.2197(8) 0.2050(2) 0.5423(5) 0.0258(17) Uani 1.0 4 d .
C13 C 0.2937(9) 0.2340(3) 0.5320(6) 0.035(2) Uani 1.0 4 d .
C14 C 0.3780(9) 0.2456(3) 0.5876(6) 0.041(3) Uani 1.0 4 d .
C15 C 0.3886(9) 0.2288(3) 0.6541(6) 0.039(3) Uani 1.0 4 d .
C16 C 0.3211(10) 0.2002(3) 0.6656(6) 0.038(3) Uani 1.0 4 d .
C17 C 0.2355(8) 0.1873(3) 0.6087(5) 0.0270(18) Uani 1.0 4 d .
C18 C -0.1460(8) 0.2382(2) 0.3239(5) 0.0248(17) Uani 1.0 4 d .
C19 C -0.2728(9) 0.2241(3) 0.3279(5) 0.033(2) Uani 1.0 4 d .
C20 C -0.3832(11) 0.2442(3) 0.3394(6) 0.043(3) Uani 1.0 4 d .
C21 C -0.3677(11) 0.2782(3) 0.3467(7) 0.050(3) Uani 1.0 4 d .
C22 C -0.2467(11) 0.2923(3) 0.3414(6) 0.044(3) Uani 1.0 4 d .
C23 C -0.1332(10) 0.2727(3) 0.3303(6) 0.034(2) Uani 1.0 4 d .
C24 C -0.1415(9) 0.1620(3) 0.1098(5) 0.0299(19) Uani 1.0 4 d .
C25 C -0.1394(10) 0.1520(3) 0.0355(6) 0.037(3) Uani 1.0 4 d .
C26 C -0.2615(13) 0.1507(3) -0.0038(6) 0.050(3) Uani 1.0 4 d .
C27 C -0.3789(11) 0.1599(3) 0.0282(7) 0.047(3) Uani 1.0 4 d .
C28 C -0.3789(11) 0.1694(3) 0.1018(7) 0.050(3) Uani 1.0 4 d .
C29 C -0.2601(9) 0.1703(3) 0.1432(6) 0.034(2) Uani 1.0 4 d .
C30 C 0.0250(9) 0.0644(3) 0.1134(5) 0.032(2) Uani 1.0 4 d .
C31 C -0.0326(10) 0.0367(3) 0.1474(6) 0.036(2) Uani 1.0 4 d .
C32 C -0.1140(10) 0.0153(3) 0.1059(7) 0.045(3) Uani 1.0 4 d .
C33 C -0.1329(10) 0.0210(3) 0.0314(7) 0.049(3) Uani 1.0 4 d .
C34 C -0.0752(13) 0.0479(4) -0.0021(7) 0.056(4) Uani 1.0 4 d .
C35 C 0.0063(10) 0.0690(3) 0.0386(6) 0.039(3) Uani 1.0 4 d .
C36 C 0.2999(9) 0.0772(3) 0.1422(5) 0.0303(19) Uani 1.0 4 d .
C37 C 0.4122(10) 0.0966(3) 0.1599(6) 0.038(3) Uani 1.0 4 d .
C38 C 0.5387(10) 0.0853(3) 0.1465(6) 0.043(3) Uani 1.0 4 d .
C39 C 0.5588(11) 0.0535(3) 0.1189(6) 0.049(3) Uani 1.0 4 d .
C40 C 0.4498(12) 0.0338(3) 0.1002(6) 0.050(3) Uani 1.0 4 d .
C41 C 0.3223(11) 0.0456(3) 0.1115(6) 0.040(3) Uani 1.0 4 d .
C42 C 0.2363(9) 0.12527(19) 0.4865(5) 0.0254(17) Uani 1.0 4 d .
C43 C 0.4650(9) 0.1035(3) 0.5274(5) 0.031(2) Uani 1.0 4 d .
C44 C 0.5713(9) 0.1256(2) 0.5315(5) 0.0281(18) Uani 1.0 4 d .
C45 C 0.6951(10) 0.1120(3) 0.5502(6) 0.040(3) Uani 1.0 4 d .
C46 C 0.7074(11) 0.0784(3) 0.5641(6) 0.046(3) Uani 1.0 4 d .
C47 C 0.6009(11) 0.0571(3) 0.5575(6) 0.044(3) Uani 1.0 4 d .
C48 C 0.4773(9) 0.0692(3) 0.5389(5) 0.032(2) Uani 1.0 4 d .
C49 C 0.5555(9) 0.1618(2) 0.5136(6) 0.034(2) Uani 1.0 4 d .
C50 C 0.3585(11) 0.0467(3) 0.5291(7) 0.045(3) Uani 1.0 4 d .
C51 C 0.2521(9) 0.0649(3) 0.3085(5) 0.0298(19) Uani 1.0 4 d .
C52 C 0.4721(9) 0.0321(2) 0.3104(5) 0.0278(18) Uani 1.0 4 d .
C53 C 0.5906(9) 0.0486(3) 0.3298(5) 0.033(2) Uani 1.0 4 d .
C54 C 0.7065(11) 0.0302(3) 0.3229(6) 0.047(3) Uani 1.0 4 d .
C55 C 0.7014(13) -0.0026(3) 0.2958(7) 0.054(3) Uani 1.0 4 d .
C56 C 0.5834(12) -0.0176(3) 0.2800(7) 0.049(3) Uani 1.0 4 d .
C57 C 0.4639(10) -0.0007(3) 0.2859(6) 0.038(3) Uani 1.0 4 d .
C58 C 0.5887(11) 0.0842(3) 0.3538(6) 0.043(3) Uani 1.0 4 d .
C59 C 0.3328(12) -0.0167(3) 0.2668(7) 0.051(3) Uani 1.0 4 d .
C60 C -0.5607(12) 0.0849(3) 0.9348(8) 0.054(3) Uani 1.0 4 d .
C61 C -0.4443(19) 0.1398(4) 0.7352(13) 0.100(6) Uani 1.0 4 d .
C62 C 0.059(3) 0.1004(5) 0.7588(10) 0.124(8) Uani 1.0 4 d .
C63 C 0.077(3) -0.0017(7) 0.501(4) 0.25(3) Uani 1.0 4 d .
H1A H 0.1969 0.2195 0.3859 0.0325 Uiso 1.0 4 calc R
H1B H 0.0814 0.2420 0.4183 0.0325 Uiso 1.0 4 calc R
H2A H 0.1105 0.2592 0.2656 0.0334 Uiso 1.0 4 calc R
H2B H 0.1976 0.2266 0.2511 0.0334 Uiso 1.0 4 calc R
H3A H 0.0877 0.2534 0.1415 0.0343 Uiso 1.0 4 calc R
H3B H -0.0445 0.2354 0.1698 0.0343 Uiso 1.0 4 calc R
H4A H 0.1947 0.1985 0.1402 0.0337 Uiso 1.0 4 calc R
H4B H 0.0824 0.2034 0.0776 0.0337 Uiso 1.0 4 calc R
H5A H 0.2192 0.1428 0.1374 0.0330 Uiso 1.0 4 calc R
H5B H 0.1129 0.1311 0.0769 0.0330 Uiso 1.0 4 calc R
H7 H -0.1024 0.2475 0.4736 0.0435 Uiso 1.0 4 calc R
H8 H -0.2744 0.2650 0.5494 0.0549 Uiso 1.0 4 calc R
H9 H -0.3322 0.2342 0.6549 0.0655 Uiso 1.0 4 calc R
H10 H -0.2166 0.1865 0.6843 0.0555 Uiso 1.0 4 calc R
H11 H -0.0500 0.1663 0.6064 0.0398 Uiso 1.0 4 calc R
H13 H 0.2861 0.2459 0.4865 0.0424 Uiso 1.0 4 calc R
H14 H 0.4287 0.2652 0.5799 0.0497 Uiso 1.0 4 calc R
H15 H 0.4443 0.2374 0.6924 0.0470 Uiso 1.0 4 calc R
H16 H 0.3304 0.1887 0.7115 0.0454 Uiso 1.0 4 calc R
H17 H 0.1897 0.1670 0.6159 0.0324 Uiso 1.0 4 calc R
H19 H -0.2835 0.2008 0.3228 0.0396 Uiso 1.0 4 calc R
H20 H -0.4691 0.2346 0.3423 0.0517 Uiso 1.0 4 calc R
H21 H -0.4431 0.2918 0.3556 0.0601 Uiso 1.0 4 calc R
H22 H -0.2381 0.3157 0.3451 0.0530 Uiso 1.0 4 calc R
H23 H -0.0482 0.2828 0.3273 0.0407 Uiso 1.0 4 calc R
H25 H -0.0583 0.1464 0.0120 0.0444 Uiso 1.0 4 calc R
H26 H -0.2623 0.1432 -0.0539 0.0600 Uiso 1.0 4 calc R
H27 H -0.4592 0.1597 0.0000 0.0559 Uiso 1.0 4 calc R
H28 H -0.4600 0.1755 0.1247 0.0599 Uiso 1.0 4 calc R
H29 H -0.2611 0.1766 0.1941 0.0404 Uiso 1.0 4 calc R
H31 H -0.0164 0.0324 0.1986 0.0431 Uiso 1.0 4 calc R
H32 H -0.1559 -0.0031 0.1292 0.0543 Uiso 1.0 4 calc R
H33 H -0.1862 0.0062 0.0028 0.0589 Uiso 1.0 4 calc R
H34 H -0.0912 0.0521 -0.0534 0.0677 Uiso 1.0 4 calc R
H35 H 0.0497 0.0869 0.0144 0.0472 Uiso 1.0 4 calc R
H37 H 0.4005 0.1179 0.1816 0.0451 Uiso 1.0 4 calc R
H38 H 0.6128 0.0993 0.1562 0.0514 Uiso 1.0 4 calc R
H39 H 0.6463 0.0452 0.1128 0.0590 Uiso 1.0 4 calc R
H40 H 0.4628 0.0123 0.0797 0.0597 Uiso 1.0 4 calc R
H41 H 0.2485 0.0321 0.0982 0.0485 Uiso 1.0 4 calc R
H45 H 0.7710 0.1260 0.5534 0.0478 Uiso 1.0 4 calc R
H46 H 0.7916 0.0698 0.5786 0.0554 Uiso 1.0 4 calc R
H47 H 0.6128 0.0339 0.5658 0.0532 Uiso 1.0 4 calc R
H49A H 0.4963 0.1722 0.5498 0.0409 Uiso 1.0 4 calc R
H49B H 0.5175 0.1642 0.4636 0.0409 Uiso 1.0 4 calc R
H49C H 0.6425 0.1727 0.5158 0.0409 Uiso 1.0 4 calc R
H50A H 0.3320 0.0462 0.4766 0.0535 Uiso 1.0 4 calc R
H50B H 0.2848 0.0551 0.5589 0.0535 Uiso 1.0 4 calc R
H50C H 0.3817 0.0242 0.5455 0.0535 Uiso 1.0 4 calc R
H54 H 0.7895 0.0398 0.3365 0.0560 Uiso 1.0 4 calc R
H55 H 0.7818 -0.0144 0.2883 0.0651 Uiso 1.0 4 calc R
H56 H 0.5828 -0.0402 0.2646 0.0587 Uiso 1.0 4 calc R
H58A H 0.5967 0.0986 0.3101 0.0517 Uiso 1.0 4 calc R
H58B H 0.6632 0.0884 0.3880 0.0517 Uiso 1.0 4 calc R
H58C H 0.5049 0.0889 0.3790 0.0517 Uiso 1.0 4 calc R
H59A H 0.3022 -0.0088 0.2180 0.0614 Uiso 1.0 4 calc R
H59B H 0.2672 -0.0107 0.3045 0.0614 Uiso 1.0 4 calc R
H59C H 0.3435 -0.0409 0.2656 0.0614 Uiso 1.0 4 calc R
H60A H -0.5683 0.0891 0.9888 0.0652 Uiso 1.0 4 calc R
H60B H -0.5673 0.1066 0.9087 0.0652 Uiso 1.0 4 calc R
H61A H -0.4252 0.1522 0.6890 0.1204 Uiso 1.0 4 calc R
H61B H -0.4694 0.1561 0.7737 0.1204 Uiso 1.0 4 calc R
H62A H 0.1470 0.1027 0.7839 0.1490 Uiso 1.0 4 calc R
H62B H 0.0028 0.1194 0.7732 0.1490 Uiso 1.0 4 calc R

loop_
_atom_site_aniso_label
_atom_site_aniso_U_11
_atom_site_aniso_U_22
_atom_site_aniso_U_33
_atom_site_aniso_U_12
_atom_site_aniso_U_13
_atom_site_aniso_U_23
Hg1 0.02118(17) 0.02951(17) 0.02303(18) -0.00140(12) 0.00266(12) 0.00012(12)
Rh1 0.0228(4) 0.0282(3) 0.0192(4) -0.0014(3) 0.0025(3) 0.0005(3)
Rh2 0.0201(3) 0.0256(3) 0.0192(4) -0.0014(3) 0.0029(3) -0.0001(3)
Rh3 0.0221(4) 0.0266(3) 0.0237(4) -0.0011(3) 0.0024(3) -0.0005(3)
Cl1 0.0238(10) 0.0338(10) 0.0209(10) -0.0027(8) 0.0031(8) -0.0003(8)
Cl2 0.0229(10) 0.0273(10) 0.0267(11) -0.0015(7) 0.0029(8) -0.0004(8)
Cl3 0.0325(11) 0.0274(10) 0.0259(11) -0.0027(8) 0.0038(8) 0.0014(8)
Cl4 0.0309(12) 0.0496(14) 0.0493(15) -0.0111(10) 0.0125(11) -0.0015(11)
Cl5 0.129(5) 0.099(4) 0.086(4) -0.014(3) 0.010(3) -0.000(3)
Cl6 0.133(5) 0.146(5) 0.119(5) -0.031(4) 0.007(4) 0.046(4)
Cl7 0.175(6) 0.088(4) 0.108(4) -0.023(4) 0.043(4) -0.019(3)
Cl8 0.186(7) 0.097(4) 0.145(6) 0.012(4) -0.036(5) 0.002(4)
Cl9 0.073(3) 0.132(4) 0.096(4) 0.009(3) 0.019(3) -0.018(3)
Cl10 0.080(3) 0.085(3) 0.069(3) -0.031(2) -0.0071(19) -0.0045(19)
Cl11 0.202(8) 0.093(4) 0.131(5) 0.068(5) -0.020(6) -0.006(4)
P1 0.0202(10) 0.0290(11) 0.0188(10) -0.0005(8) 0.0017(8) -0.0003(8)
P2 0.0254(11) 0.0247(10) 0.0195(11) -0.0004(8) 0.0037(8) 0.0004(8)
P3 0.0234(11) 0.0289(11) 0.0196(11) -0.0005(8) 0.0036(8) 0.0008(8)
P4 0.0217(11) 0.0290(11) 0.0241(11) 0.0013(8) 0.0038(8) -0.0032(9)
P5 0.0413(15) 0.0443(14) 0.0352(15) 0.0105(12) 0.0103(11) 0.0040(11)
F1 0.105(7) 0.047(4) 0.082(6) 0.004(4) 0.044(5) 0.013(4)
F2 0.073(6) 0.071(5) 0.087(6) 0.030(4) 0.051(5) 0.017(5)
F3 0.088(6) 0.090(6) 0.037(4) -0.001(5) -0.000(4) -0.010(4)
F4 0.042(4) 0.060(4) 0.046(4) 0.015(3) 0.012(3) 0.002(3)
F5 0.055(5) 0.122(7) 0.060(5) 0.024(5) -0.012(4) 0.005(5)
F6 0.069(5) 0.048(4) 0.073(5) -0.002(4) 0.021(4) 0.006(4)
N1 0.024(4) 0.042(5) 0.023(4) 0.002(4) 0.002(3) -0.002(3)
N2 0.023(4) 0.045(5) 0.022(4) 0.002(4) -0.003(3) 0.005(3)
C1 0.030(5) 0.024(4) 0.027(5) -0.004(4) 0.002(4) -0.007(4)
C2 0.025(5) 0.028(4) 0.030(5) -0.001(4) -0.003(4) 0.003(4)
C3 0.037(5) 0.024(4) 0.025(5) -0.005(4) 0.004(4) 0.003(4)
C4 0.028(5) 0.030(5) 0.026(5) -0.001(4) 0.012(4) 0.005(4)
C5 0.022(5) 0.037(5) 0.024(5) -0.001(4) 0.007(4) -0.007(4)
C6 0.020(4) 0.045(5) 0.021(5) -0.005(4) 0.001(4) -0.013(4)
C7 0.034(5) 0.047(6) 0.027(5) 0.008(4) -0.007(4) -0.015(4)
C8 0.021(5) 0.068(7) 0.048(7) 0.018(5) -0.011(5) -0.020(6)
C9 0.023(5) 0.088(9) 0.052(7) -0.009(6) 0.013(5) -0.038(7)
C10 0.033(6) 0.063(7) 0.043(7) -0.024(5) 0.016(5) -0.016(5)
C11 0.033(5) 0.038(5) 0.029(5) -0.013(4) 0.007(4) -0.009(4)
C12 0.013(4) 0.039(5) 0.025(5) 0.005(4) 0.006(3) -0.004(4)
C13 0.021(5) 0.040(5) 0.045(6) -0.002(4) 0.004(4) -0.003(5)
C14 0.021(5) 0.055(6) 0.048(7) -0.006(4) -0.001(4) -0.006(5)
C15 0.021(5) 0.059(7) 0.038(6) -0.003(4) -0.005(4) -0.014(5)
C16 0.033(5) 0.056(6) 0.025(5) 0.007(5) 0.000(4) -0.005(5)
C17 0.023(4) 0.038(5) 0.020(5) 0.000(4) -0.004(4) -0.002(4)
C18 0.023(4) 0.033(5) 0.018(4) 0.009(4) -0.001(3) -0.000(4)
C19 0.029(5) 0.036(5) 0.035(6) 0.002(4) 0.004(4) -0.002(4)
C20 0.038(6) 0.056(7) 0.035(6) 0.003(5) 0.008(5) -0.003(5)
C21 0.041(6) 0.054(7) 0.056(8) 0.019(5) 0.012(5) -0.004(6)
C22 0.047(7) 0.043(6) 0.042(6) 0.011(5) -0.006(5) -0.008(5)
C23 0.033(5) 0.031(5) 0.038(6) -0.002(4) -0.005(4) -0.003(4)
C24 0.021(4) 0.040(5) 0.028(5) -0.005(4) -0.006(4) 0.005(4)
C25 0.033(6) 0.050(6) 0.029(5) -0.003(5) -0.002(4) -0.001(5)
C26 0.057(8) 0.072(8) 0.021(6) 0.001(6) -0.016(5) 0.002(5)
C27 0.031(6) 0.063(7) 0.046(7) -0.009(5) -0.018(5) 0.017(6)
C28 0.039(6) 0.047(6) 0.063(8) -0.006(5) 0.001(6) 0.030(6)
C29 0.029(5) 0.044(5) 0.028(5) 0.002(4) 0.000(4) 0.003(4)
C30 0.027(5) 0.044(5) 0.026(5) -0.000(4) -0.001(4) -0.006(4)
C31 0.037(6) 0.037(5) 0.034(6) -0.003(4) 0.004(4) -0.011(4)
C32 0.037(6) 0.043(6) 0.056(7) -0.010(5) 0.011(5) -0.020(5)
C33 0.029(6) 0.055(7) 0.062(8) -0.001(5) -0.014(5) -0.031(6)
C34 0.065(8) 0.069(8) 0.034(7) 0.026(7) -0.005(6) -0.015(6)
C35 0.039(6) 0.047(6) 0.032(6) 0.005(5) 0.000(5) -0.006(5)
C36 0.031(5) 0.033(5) 0.026(5) -0.002(4) 0.001(4) -0.004(4)
C37 0.035(6) 0.042(6) 0.036(6) 0.004(4) 0.006(4) -0.008(5)
C38 0.023(5) 0.059(7) 0.046(7) 0.007(5) 0.007(5) 0.014(5)
C39 0.031(6) 0.072(8) 0.045(7) 0.024(5) 0.009(5) 0.004(6)
C40 0.054(7) 0.057(7) 0.038(6) 0.022(6) 0.007(5) -0.009(5)
C41 0.046(6) 0.041(6) 0.034(6) 0.005(5) 0.003(5) -0.002(5)
C42 0.029(5) 0.023(4) 0.024(5) -0.002(4) 0.003(4) -0.006(4)
C43 0.025(5) 0.045(5) 0.024(5) 0.005(4) 0.005(4) 0.007(4)
C44 0.028(5) 0.032(5) 0.024(5) 0.002(4) 0.003(4) 0.002(4)
C45 0.023(5) 0.062(7) 0.035(6) -0.001(5) 0.001(4) 0.002(5)
C46 0.037(6) 0.059(7) 0.042(7) 0.003(5) -0.004(5) 0.003(5)
C47 0.043(6) 0.047(6) 0.043(7) 0.010(5) -0.001(5) 0.013(5)
C48 0.033(5) 0.042(5) 0.022(5) -0.003(4) 0.001(4) -0.000(4)
C49 0.028(5) 0.030(5) 0.044(6) 0.001(4) 0.000(4) 0.001(4)
C50 0.046(7) 0.037(6) 0.050(7) -0.011(5) 0.001(5) 0.004(5)
C51 0.027(5) 0.038(5) 0.025(5) 0.002(4) -0.002(4) 0.006(4)
C52 0.027(5) 0.034(5) 0.022(5) 0.005(4) 0.001(4) 0.004(4)
C53 0.028(5) 0.047(6) 0.023(5) -0.001(4) 0.005(4) 0.002(4)
C54 0.031(6) 0.069(8) 0.041(6) -0.002(5) 0.003(5) 0.011(6)
C55 0.053(7) 0.055(7) 0.055(8) 0.018(6) 0.018(6) 0.017(6)
C56 0.055(7) 0.038(6) 0.053(7) 0.017(5) 0.005(6) 0.001(5)
C57 0.043(6) 0.033(5) 0.038(6) 0.011(4) 0.006(5) 0.008(4)
C58 0.039(6) 0.056(7) 0.034(6) -0.012(5) 0.004(5) -0.005(5)
C59 0.059(8) 0.046(6) 0.048(7) -0.016(6) -0.005(6) -0.006(5)
C60 0.056(8) 0.051(7) 0.056(8) 0.002(6) -0.005(6) -0.000(6)
C61 0.095(14) 0.071(11) 0.136(18) -0.001(9) 0.014(13) -0.004(11)
C62 0.20(3) 0.107(15) 0.063(12) -0.059(15) -0.026(13) 0.005(10)
C63 0.11(2) 0.110(19) 0.52(7) -0.061(17) -0.18(4) 0.14(3)

loop_
_atom_type_symbol
_atom_type_description
_atom_type_scat_dispersion_real
_atom_type_scat_dispersion_imag
_atom_type_scat_source
C C 0.0033 0.0016
;
International Tables for Crystallography
(1992, Vol. C, Tables 4.2.6.8 and 6.1.1.4)
;
H H 0.0000 0.0000
;
International Tables for Crystallography
(1992, Vol. C, Table 6.1.1.4)
;
N N 0.0061 0.0033
;
International Tables for Crystallography
(1992, Vol. C, Tables 4.2.6.8 and 6.1.1.4)
;
Rh Rh -1.1178 0.9187
;
International Tables for Crystallography
(1992, Vol. C, Tables 4.2.6.8 and 6.1.1.4)
;
Hg Hg -2.3894 9.2266
;
International Tables for Crystallography
(1992, Vol. C, Tables 4.2.6.8 and 6.1.1.4)
;
P P 0.1023 0.0942
;
International Tables for Crystallography
(1992, Vol. C, Tables 4.2.6.8 and 6.1.1.4)
;
Cl Cl 0.1484 0.1585
;
International Tables for Crystallography
(1992, Vol. C, Tables 4.2.6.8 and 6.1.1.4)
;
F F 0.0171 0.0103
;
International Tables for Crystallography
(1992, Vol. C, Tables 4.2.6.8 and 6.1.1.4)
;

loop_
_geom_angle_atom_site_label_1
_geom_angle_atom_site_label_2
_geom_angle_atom_site_label_3
_geom_angle
_geom_angle_publ_flag
_geom_angle_site_symmetry_1
_geom_angle_site_symmetry_3
Rh1 Hg1 Rh2 74.56(3) yes . .
Rh1 Hg1 Rh3 81.01(3) yes . .
Rh1 Hg1 Cl4 134.20(7) yes . .
Rh2 Hg1 Rh3 74.71(3) yes . .
Rh2 Hg1 Cl4 131.02(7) yes . .
Rh3 Hg1 Cl4 136.52(7) yes . .
Hg1 Rh1 Cl1 99.14(6) yes . .
Hg1 Rh1 Cl3 90.88(6) yes . .
Hg1 Rh1 P1 93.25(6) yes . .
Hg1 Rh1 C42 82.5(3) yes . .
Cl1 Rh1 Cl3 89.80(8) yes . .
Cl1 Rh1 P1 84.90(8) yes . .
Cl1 Rh1 C42 178.3(3) yes . .
Cl3 Rh1 P1 173.74(8) yes . .
Cl3 Rh1 C42 89.9(3) yes . .
P1 Rh1 C42 95.3(3) yes . .
Hg1 Rh2 Cl1 99.73(6) yes . .
Hg1 Rh2 Cl2 99.48(6) yes . .
Hg1 Rh2 P2 86.74(6) yes . .
Hg1 Rh2 P3 89.33(6) yes . .
Cl1 Rh2 Cl2 87.44(7) yes . .
Cl1 Rh2 P2 90.02(8) yes . .
Cl1 Rh2 P3 169.60(8) yes . .
Cl2 Rh2 P2 173.59(8) yes . .
Cl2 Rh2 P3 86.03(8) yes . .
P2 Rh2 P3 95.62(8) yes . .
Hg1 Rh3 Cl2 99.58(6) yes . .
Hg1 Rh3 Cl3 91.37(6) yes . .
Hg1 Rh3 P4 91.85(6) yes . .
Hg1 Rh3 C51 89.1(3) yes . .
Cl2 Rh3 Cl3 92.10(8) yes . .
Cl2 Rh3 P4 84.51(8) yes . .
Cl2 Rh3 C51 170.2(3) yes . .
Cl3 Rh3 P4 175.67(8) yes . .
Cl3 Rh3 C51 92.2(3) yes . .
P4 Rh3 C51 90.8(3) yes . .
Rh1 Cl1 Rh2 86.56(8) yes . .
Rh2 Cl2 Rh3 86.00(7) yes . .
Rh1 Cl3 Rh3 93.65(8) yes . .
C63 Cl11 C63 54.6(18) yes . 3_556
Rh1 P1 C1 114.4(3) yes . .
Rh1 P1 C6 111.5(3) yes . .
Rh1 P1 C12 120.2(3) yes . .
C1 P1 C6 106.5(4) yes . .
C1 P1 C12 103.2(4) yes . .
C6 P1 C12 99.3(4) yes . .
Rh2 P2 C1 117.4(3) yes . .
Rh2 P2 C2 117.3(3) yes . .
Rh2 P2 C18 112.0(3) yes . .
C1 P2 C2 98.7(4) yes . .
C1 P2 C18 106.0(4) yes . .
C2 P2 C18 103.7(4) yes . .
Rh2 P3 C4 120.8(3) yes . .
Rh2 P3 C5 117.0(3) yes . .
Rh2 P3 C24 107.9(3) yes . .
C4 P3 C5 96.9(4) yes . .
C4 P3 C24 104.6(4) yes . .
C5 P3 C24 108.5(4) yes . .
Rh3 P4 C5 115.1(3) yes . .
Rh3 P4 C30 111.2(3) yes . .
Rh3 P4 C36 116.1(3) yes . .
C5 P4 C30 108.0(4) yes . .
C5 P4 C36 101.5(4) yes . .
C30 P4 C36 103.9(5) yes . .
F1 P5 F2 91.0(5) yes . .
F1 P5 F3 91.8(5) yes . .
F1 P5 F4 90.7(5) yes . .
F1 P5 F5 89.4(5) yes . .
F1 P5 F6 179.9(5) yes . .
F2 P5 F3 90.8(5) yes . .
F2 P5 F4 178.1(4) yes . .
F2 P5 F5 90.6(5) yes . .
F2 P5 F6 89.1(4) yes . .
F3 P5 F4 90.0(4) yes . .
F3 P5 F5 178.1(5) yes . .
F3 P5 F6 88.2(5) yes . .
F4 P5 F5 88.6(4) yes . .
F4 P5 F6 89.2(4) yes . .
F5 P5 F6 90.6(5) yes . .
C42 N1 C43 177.8(9) yes . .
C51 N2 C52 172.5(9) yes . .
P1 C1 P2 120.5(5) yes . .
P2 C2 C3 112.9(6) yes . .
C2 C3 C4 110.4(7) yes . .
P3 C4 C3 113.5(6) yes . .
P3 C5 P4 121.4(5) yes . .
P1 C6 C7 123.1(7) yes . .
P1 C6 C11 117.3(7) yes . .
C7 C6 C11 119.5(8) yes . .
C6 C7 C8 119.9(9) yes . .
C7 C8 C9 120.7(11) yes . .
C8 C9 C10 119.5(10) yes . .
C9 C10 C11 121.5(10) yes . .
C6 C11 C10 118.8(9) yes . .
P1 C12 C13 124.0(7) yes . .
P1 C12 C17 116.8(7) yes . .
C13 C12 C17 118.7(8) yes . .
C12 C13 C14 120.5(9) yes . .
C13 C14 C15 120.3(10) yes . .
C14 C15 C16 121.0(10) yes . .
C15 C16 C17 119.9(9) yes . .
C12 C17 C16 119.5(8) yes . .
P2 C18 C19 121.5(7) yes . .
P2 C18 C23 119.7(7) yes . .
C19 C18 C23 118.8(8) yes . .
C18 C19 C20 120.2(9) yes . .
C19 C20 C21 120.0(10) yes . .
C20 C21 C22 120.6(11) yes . .
C21 C22 C23 120.9(10) yes . .
C18 C23 C22 119.5(9) yes . .
P3 C24 C25 121.7(7) yes . .
P3 C24 C29 117.9(7) yes . .
C25 C24 C29 120.4(9) yes . .
C24 C25 C26 117.9(9) yes . .
C25 C26 C27 121.9(10) yes . .
C26 C27 C28 119.2(10) yes . .
C27 C28 C29 120.5(10) yes . .
C24 C29 C28 120.0(10) yes . .
P4 C30 C31 117.9(7) yes . .
P4 C30 C35 122.9(8) yes . .
C31 C30 C35 118.9(9) yes . .
C30 C31 C32 120.0(10) yes . .
C31 C32 C33 119.6(10) yes . .
C32 C33 C34 120.4(11) yes . .
C33 C34 C35 120.1(11) yes . .
C30 C35 C34 120.8(10) yes . .
P4 C36 C37 120.8(7) yes . .
P4 C36 C41 121.4(8) yes . .
C37 C36 C41 117.3(9) yes . .
C36 C37 C38 121.3(10) yes . .
C37 C38 C39 120.4(10) yes . .
C38 C39 C40 119.5(10) yes . .
C39 C40 C41 120.0(11) yes . .
C36 C41 C40 121.3(10) yes . .
Rh1 C42 N1 175.1(8) yes . .
N1 C43 C44 118.1(8) yes . .
N1 C43 C48 118.0(8) yes . .
C44 C43 C48 123.7(9) yes . .
C43 C44 C45 116.5(9) yes . .
C43 C44 C49 121.9(8) yes . .
C45 C44 C49 121.5(8) yes . .
C44 C45 C46 120.2(9) yes . .
C45 C46 C47 121.8(10) yes . .
C46 C47 C48 120.1(10) yes . .
C43 C48 C47 117.7(9) yes . .
C43 C48 C50 120.3(9) yes . .
C47 C48 C50 122.0(9) yes . .
Rh3 C51 N2 174.1(8) yes . .
N2 C52 C53 117.7(8) yes . .
N2 C52 C57 117.4(8) yes . .
C53 C52 C57 124.9(9) yes . .
C52 C53 C54 116.1(9) yes . .
C52 C53 C58 120.6(9) yes . .
C54 C53 C58 123.3(9) yes . .
C53 C54 C55 120.1(10) yes . .
C54 C55 C56 121.2(11) yes . .
C55 C56 C57 121.4(11) yes . .
C52 C57 C56 116.2(9) yes . .
C52 C57 C59 121.8(9) yes . .
C56 C57 C59 122.1(9) yes . .
Cl9 C60 Cl10 111.6(7) yes . .
Cl7 C61 Cl8 113.0(10) yes . .
Cl5 C62 Cl6 105.3(11) yes . .
Cl11 C63 Cl11 125.4(18) yes . 3_556
Cl11 C63 C63 56(3) yes . 3_556
Cl11 C63 C63 70(3) yes 3_556 3_556
P1 C1 H1A 107.198 no . .
P1 C1 H1B 107.201 no . .
P2 C1 H1A 107.191 no . .
P2 C1 H1B 107.206 no . .
H1A C1 H1B 106.861 no . .
P2 C2 H2A 109.012 no . .
P2 C2 H2B 109.009 no . .
C3 C2 H2A 109.016 no . .
C3 C2 H2B 109.023 no . .
H2A C2 H2B 107.799 no . .
C2 C3 H3A 109.570 no . .
C2 C3 H3B 109.575 no . .
C4 C3 H3A 109.553 no . .
C4 C3 H3B 109.560 no . .
H3A C3 H3B 108.104 no . .
P3 C4 H4A 108.863 no . .
P3 C4 H4B 108.854 no . .
C3 C4 H4A 108.852 no . .
C3 C4 H4B 108.866 no . .
H4A C4 H4B 107.704 no . .
P3 C5 H5A 106.977 no . .
P3 C5 H5B 106.980 no . .
P4 C5 H5A 106.998 no . .
P4 C5 H5B 106.993 no . .
H5A C5 H5B 106.742 no . .
C6 C7 H7 120.034 no . .
C8 C7 H7 120.054 no . .
C7 C8 H8 119.641 no . .
C9 C8 H8 119.641 no . .
C8 C9 H9 120.259 no . .
C10 C9 H9 120.230 no . .
C9 C10 H10 119.255 no . .
C11 C10 H10 119.242 no . .
C6 C11 H11 120.592 no . .
C10 C11 H11 120.600 no . .
C12 C13 H13 119.745 no . .
C14 C13 H13 119.775 no . .
C13 C14 H14 119.857 no . .
C15 C14 H14 119.865 no . .
C14 C15 H15 119.483 no . .
C16 C15 H15 119.478 no . .
C15 C16 H16 120.051 no . .
C17 C16 H16 120.069 no . .
C12 C17 H17 120.246 no . .
C16 C17 H17 120.260 no . .
C18 C19 H19 119.927 no . .
C20 C19 H19 119.919 no . .
C19 C20 H20 120.026 no . .
C21 C20 H20 120.007 no . .
C20 C21 H21 119.719 no . .
C22 C21 H21 119.723 no . .
C21 C22 H22 119.531 no . .
C23 C22 H22 119.521 no . .
C18 C23 H23 120.212 no . .
C22 C23 H23 120.246 no . .
C24 C25 H25 121.026 no . .
C26 C25 H25 121.031 no . .
C25 C26 H26 119.028 no . .
C27 C26 H26 119.041 no . .
C26 C27 H27 120.405 no . .
C28 C27 H27 120.433 no . .
C27 C28 H28 119.751 no . .
C29 C28 H28 119.757 no . .
C24 C29 H29 119.994 no . .
C28 C29 H29 119.999 no . .
C30 C31 H31 120.027 no . .
C32 C31 H31 120.016 no . .
C31 C32 H32 120.218 no . .
C33 C32 H32 120.203 no . .
C32 C33 H33 119.788 no . .
C34 C33 H33 119.765 no . .
C33 C34 H34 119.934 no . .
C35 C34 H34 119.946 no . .
C30 C35 H35 119.579 no . .
C34 C35 H35 119.581 no . .
C36 C37 H37 119.359 no . .
C38 C37 H37 119.347 no . .
C37 C38 H38 119.793 no . .
C39 C38 H38 119.774 no . .
C38 C39 H39 120.229 no . .
C40 C39 H39 120.251 no . .
C39 C40 H40 119.984 no . .
C41 C40 H40 119.983 no . .
C36 C41 H41 119.339 no . .
C40 C41 H41 119.337 no . .
C44 C45 H45 119.890 no . .
C46 C45 H45 119.896 no . .
C45 C46 H46 119.135 no . .
C47 C46 H46 119.111 no . .
C46 C47 H47 119.973 no . .
C48 C47 H47 119.969 no . .
C44 C49 H49A 109.493 no . .
C44 C49 H49B 109.481 no . .
C44 C49 H49C 109.488 no . .
H49A C49 H49B 109.456 no . .
H49A C49 H49C 109.455 no . .
H49B C49 H49C 109.454 no . .
C48 C50 H50A 109.474 no . .
C48 C50 H50B 109.483 no . .
C48 C50 H50C 109.474 no . .
H50A C50 H50B 109.475 no . .
H50A C50 H50C 109.465 no . .
H50B C50 H50C 109.458 no . .
C53 C54 H54 119.938 no . .
C55 C54 H54 119.957 no . .
C54 C55 H55 119.402 no . .
C56 C55 H55 119.359 no . .
C55 C56 H56 119.317 no . .
C57 C56 H56 119.315 no . .
C53 C58 H58A 109.482 no . .
C53 C58 H58B 109.479 no . .
C53 C58 H58C 109.480 no . .
H58A C58 H58B 109.470 no . .
H58A C58 H58C 109.465 no . .
H58B C58 H58C 109.451 no . .
C57 C59 H59A 109.482 no . .
C57 C59 H59B 109.472 no . .
C57 C59 H59C 109.475 no . .
H59A C59 H59B 109.480 no . .
H59A C59 H59C 109.451 no . .
H59B C59 H59C 109.468 no . .
Cl9 C60 H60A 109.311 no . .
Cl9 C60 H60B 109.295 no . .
Cl10 C60 H60A 109.317 no . .
Cl10 C60 H60B 109.298 no . .
H60A C60 H60B 107.936 no . .
Cl7 C61 H61A 108.992 no . .
Cl7 C61 H61B 108.998 no . .
Cl8 C61 H61A 108.991 no . .
Cl8 C61 H61B 108.995 no . .
H61A C61 H61B 107.775 no . .
Cl5 C62 H62A 110.673 no . .
Cl5 C62 H62B 110.670 no . .
Cl6 C62 H62A 110.688 no . .
Cl6 C62 H62B 110.682 no . .
H62A C62 H62B 108.778 no . .

loop_
_geom_bond_atom_site_label_1
_geom_bond_atom_site_label_2
_geom_bond_distance
_geom_bond_publ_flag
_geom_bond_site_symmetry_2
Hg1 Rh1 2.7332(12) yes .
Hg1 Rh2 2.6845(13) yes .
Hg1 Rh3 2.7066(12) yes .
Hg1 Cl4 2.416(3) yes .
Rh1 Cl1 2.378(3) yes .
Rh1 Cl3 2.419(3) yes .
Rh1 P1 2.235(3) yes .
Rh1 C42 1.880(9) yes .
Rh2 Cl1 2.408(3) yes .
Rh2 Cl2 2.412(3) yes .
Rh2 P2 2.226(3) yes .
Rh2 P3 2.226(3) yes .
Rh3 Cl2 2.384(3) yes .
Rh3 Cl3 2.426(3) yes .
Rh3 P4 2.237(3) yes .
Rh3 C51 1.876(9) yes .
Cl5 C62 1.798(18) yes .
Cl6 C62 1.77(3) yes .
Cl7 C61 1.773(19) yes .
Cl8 C61 1.73(2) yes .
Cl9 C60 1.743(13) yes .
Cl10 C60 1.741(13) yes .
Cl11 C63 1.80(6) yes .
Cl11 C63 1.58(6) yes 3_556
P1 C1 1.828(9) yes .
P1 C6 1.836(9) yes .
P1 C12 1.825(9) yes .
P2 C1 1.849(9) yes .
P2 C2 1.831(9) yes .
P2 C18 1.835(9) yes .
P3 C4 1.848(9) yes .
P3 C5 1.845(9) yes .
P3 C24 1.831(9) yes .
P4 C5 1.855(9) yes .
P4 C30 1.819(10) yes .
P4 C36 1.810(10) yes .
P5 F1 1.588(8) yes .
P5 F2 1.599(9) yes .
P5 F3 1.594(8) yes .
P5 F4 1.612(7) yes .
P5 F5 1.591(9) yes .
P5 F6 1.595(8) yes .
N1 C42 1.158(11) yes .
N1 C43 1.408(12) yes .
N2 C51 1.171(12) yes .
N2 C52 1.413(12) yes .
C2 C3 1.524(12) yes .
C3 C4 1.550(12) yes .
C6 C7 1.395(14) yes .
C6 C11 1.410(13) yes .
C7 C8 1.378(14) yes .
C8 C9 1.395(17) yes .
C9 C10 1.361(17) yes .
C10 C11 1.394(14) yes .
C12 C13 1.398(13) yes .
C12 C17 1.396(12) yes .
C13 C14 1.387(14) yes .
C14 C15 1.376(15) yes .
C15 C16 1.352(15) yes .
C16 C17 1.429(13) yes .
C18 C19 1.400(12) yes .
C18 C23 1.396(13) yes .
C19 C20 1.391(14) yes .
C20 C21 1.382(16) yes .
C21 C22 1.347(16) yes .
C22 C23 1.404(15) yes .
C24 C25 1.396(14) yes .
C24 C29 1.383(13) yes .
C25 C26 1.414(16) yes .
C26 C27 1.371(17) yes .
C27 C28 1.379(17) yes .
C28 C29 1.403(15) yes .
C30 C31 1.401(14) yes .
C30 C35 1.369(14) yes .
C31 C32 1.399(15) yes .
C32 C33 1.372(17) yes .
C33 C34 1.371(18) yes .
C34 C35 1.385(16) yes .
C36 C37 1.408(14) yes .
C36 C41 1.403(14) yes .
C37 C38 1.376(14) yes .
C38 C39 1.386(16) yes .
C39 C40 1.391(16) yes .
C40 C41 1.385(16) yes .
C43 C44 1.393(13) yes .
C43 C48 1.397(14) yes .
C44 C45 1.398(13) yes .
C44 C49 1.500(12) yes .
C45 C46 1.380(16) yes .
C46 C47 1.378(16) yes .
C47 C48 1.376(14) yes .
C48 C50 1.508(14) yes .
C52 C53 1.406(13) yes .
C52 C57 1.391(13) yes .
C53 C54 1.387(15) yes .
C53 C58 1.496(15) yes .
C54 C55 1.406(17) yes .
C55 C56 1.361(17) yes .
C56 C57 1.389(16) yes .
C57 C59 1.506(16) yes .
C63 C63 1.56(4) yes 3_556
C1 H1A 0.990 no .
C1 H1B 0.990 no .
C2 H2A 0.990 no .
C2 H2B 0.990 no .
C3 H3A 0.990 no .
C3 H3B 0.990 no .
C4 H4A 0.990 no .
C4 H4B 0.990 no .
C5 H5A 0.990 no .
C5 H5B 0.990 no .
C7 H7 0.950 no .
C8 H8 0.950 no .
C9 H9 0.950 no .
C10 H10 0.950 no .
C11 H11 0.950 no .
C13 H13 0.950 no .
C14 H14 0.950 no .
C15 H15 0.950 no .
C16 H16 0.950 no .
C17 H17 0.950 no .
C19 H19 0.950 no .
C20 H20 0.950 no .
C21 H21 0.950 no .
C22 H22 0.950 no .
C23 H23 0.950 no .
C25 H25 0.950 no .
C26 H26 0.950 no .
C27 H27 0.950 no .
C28 H28 0.950 no .
C29 H29 0.950 no .
C31 H31 0.950 no .
C32 H32 0.950 no .
C33 H33 0.950 no .
C34 H34 0.950 no .
C35 H35 0.950 no .
C37 H37 0.950 no .
C38 H38 0.950 no .
C39 H39 0.950 no .
C40 H40 0.950 no .
C41 H41 0.950 no .
C45 H45 0.950 no .
C46 H46 0.950 no .
C47 H47 0.950 no .
C49 H49A 0.980 no .
C49 H49B 0.980 no .
C49 H49C 0.980 no .
C50 H50A 0.980 no .
C50 H50B 0.980 no .
C50 H50C 0.980 no .
C54 H54 0.950 no .
C55 H55 0.950 no .
C56 H56 0.950 no .
C58 H58A 0.980 no .
C58 H58B 0.980 no .
C58 H58C 0.980 no .
C59 H59A 0.980 no .
C59 H59B 0.980 no .
C59 H59C 0.980 no .
C60 H60A 0.990 no .
C60 H60B 0.990 no .
C61 H61A 0.990 no .
C61 H61B 0.990 no .
C62 H62A 0.990 no .
C62 H62B 0.990 no .

loop_
_geom_contact_atom_site_label_1
_geom_contact_atom_site_label_2
_geom_contact_distance
_geom_contact_publ_flag
_geom_contact_site_symmetry_2
Hg1 C1 3.476(9) no .
Hg1 C5 3.515(9) no .
Rh2 C19 3.529(10) no .
Rh2 C29 3.349(10) no .
Rh3 C31 3.463(10) no .
Cl1 C6 3.255(9) no .
Cl1 C19 3.431(10) no .
Cl2 C5 3.584(9) no .
Cl2 C24 3.453(10) no .
Cl2 C29 3.546(10) no .
Cl2 C30 3.382(10) no .
Cl2 C31 3.487(10) no .
P2 C4 3.462(9) no .
P3 C2 3.376(9) no .
N1 C17 3.581(12) no .
N1 C49 2.850(12) no .
N1 C50 2.821(13) no .
N2 C36 3.309(12) no .
N2 C37 3.394(13) no .
N2 C58 2.824(13) no .
N2 C59 2.835(14) no .
C1 C7 3.175(13) no .
C1 C13 3.094(13) no .
C1 C23 3.427(13) no .
C2 C23 3.195(13) no .
C3 C18 3.443(12) no .
C4 C25 3.548(13) no .
C5 C25 3.279(13) no .
C5 C35 3.303(14) no .
C5 C37 3.244(13) no .
C6 C9 2.786(14) no .
C6 C17 3.316(12) no .
C7 C10 2.769(15) no .
C7 C18 3.463(13) no .
C8 C11 2.777(15) no .
C11 C12 3.384(12) no .
C11 C17 3.318(13) no .
C12 C15 2.790(13) no .
C12 C42 3.362(12) no .
C13 C16 2.773(14) no .
C14 C17 2.774(14) no .
C17 C42 3.326(12) no .
C18 C21 2.785(14) no .
C19 C22 2.763(15) no .
C20 C23 2.772(15) no .
C24 C27 2.794(14) no .
C25 C28 2.791(15) no .
C26 C29 2.759(15) no .
C30 C33 2.776(15) no .
C30 C41 3.088(14) no .
C31 C34 2.757(16) no .
C32 C35 2.762(15) no .
C35 C36 3.494(14) no .
C35 C41 3.556(15) no .
C36 C39 2.811(14) no .
C36 C51 3.075(13) no .
C37 C40 2.770(16) no .
C37 C51 3.384(14) no .
C38 C41 2.767(15) no .
C42 C44 3.462(12) no .
C42 C48 3.436(13) no .
C42 C49 3.564(13) no .
C42 C50 3.472(13) no .
C43 C46 2.716(14) no .
C43 C58 3.462(14) no .
C44 C47 2.810(14) no .
C45 C48 2.794(14) no .
C48 C58 3.575(14) no .
C51 C53 3.489(13) no .
C51 C57 3.419(13) no .
C51 C58 3.562(14) no .
C51 C59 3.465(15) no .
C52 C55 2.712(15) no .
C53 C56 2.809(15) no .
C54 C57 2.814(15) no .
Cl1 C45 3.476(11) no 1_455
Cl2 C58 3.509(11) no 1_455
Cl7 F2 3.363(10) no 1_456
Cl7 C43 3.494(11) no 1_455
Cl10 C32 3.593(12) no 3_456
F1 C60 3.505(15) no 1_654
F2 Cl7 3.363(10) no 1_654
F2 C60 3.294(15) no 1_654
F2 C61 3.25(3) no 1_654
F3 C16 3.560(13) no 1_554
F3 C62 3.30(3) no 1_554
F4 C1 3.509(11) no 4_554
F4 C4 3.466(11) no .
F4 C23 3.335(12) no 4_554
F4 C25 3.468(12) no .
F5 C4 3.523(12) no .
F5 C13 3.538(14) no 4_554
F5 C14 3.585(14) no 4_554
F5 C27 3.387(14) no 1_655
F6 C1 3.362(11) no 4_554
F6 C2 3.589(11) no 4_554
F6 C13 3.555(13) no 4_554
F6 C21 3.576(14) no 4_654
C1 F4 3.509(11) no 4_555
C1 F6 3.362(11) no 4_555
C2 F6 3.589(11) no 4_555
C3 C7 3.517(13) no 4_554
C3 C8 3.522(14) no 4_554
C4 F4 3.466(11) no .
C4 F5 3.523(12) no .
C7 C3 3.517(13) no 4_555
C8 C3 3.522(14) no 4_555
C9 C15 3.566(14) no 1_455
C13 F5 3.538(14) no 4_555
C13 F6 3.555(13) no 4_555
C14 F5 3.585(14) no 4_555
C15 C9 3.566(14) no 1_655
C16 F3 3.560(13) no 1_556
C21 F6 3.576(14) no 4_455
C23 F4 3.335(12) no 4_555
C25 F4 3.468(12) no .
C27 F5 3.387(14) no 1_455
C28 C38 3.578(16) no 1_455
C32 Cl10 3.593(12) no 3_456
C33 C33 3.368(16) no 3_555
C33 C34 3.517(17) no 3_555
C34 C33 3.517(17) no 3_555
C38 C28 3.578(16) no 1_655
C43 Cl7 3.494(11) no 1_655
C45 Cl1 3.476(11) no 1_655
C50 C63 3.47(3) no .
C58 Cl2 3.509(11) no 1_655
C60 F1 3.505(15) no 1_456
C60 F2 3.294(15) no 1_456
C61 F2 3.25(3) no 1_456
C62 F3 3.30(3) no 1_556
C63 C50 3.47(3) no .
Hg1 H1A 3.2109 no .
Hg1 H2B 3.4988 no .
Hg1 H5A 3.2930 no .
Hg1 H37 3.3676 no .
Rh1 H11 3.2904 no .
Rh1 H17 3.4397 no .
Rh2 H19 2.9769 no .
Rh2 H29 2.7805 no .
Rh3 H31 2.9119 no .
Cl1 H19 2.7915 no .
Cl2 H29 3.3487 no .
Cl2 H31 3.2846 no .
Cl3 H50A 3.5468 no .
Cl4 H1A 3.3751 no .
Cl4 H2B 3.1283 no .
Cl4 H4A 3.5849 no .
Cl4 H5A 3.5305 no .
Cl4 H37 2.9202 no .
Cl4 H49B 3.3335 no .
Cl4 H58A 3.5295 no .
P1 H7 2.9619 no .
P1 H11 2.8573 no .
P1 H13 2.9761 no .
P1 H17 2.8245 no .
P2 H3B 2.8022 no .
P2 H7 3.3702 no .
P2 H19 2.9287 no .
P2 H23 2.8881 no .
P3 H2B 3.4798 no .
P3 H3B 2.9166 no .
P3 H25 2.9429 no .
P3 H29 2.8290 no .
P4 H31 2.8388 no .
P4 H35 2.9106 no .
P4 H37 2.8973 no .
P4 H41 2.9072 no .
N1 H17 3.2400 no .
N1 H49A 2.8617 no .
N1 H49B 2.7495 no .
N1 H50A 2.8528 no .
N1 H50B 2.6863 no .
N1 H58C 3.0339 no .
N2 H50A 2.9395 no .
N2 H58A 3.1302 no .
N2 H58C 2.4661 no .
N2 H59A 2.9821 no .
N2 H59B 2.6105 no .
C1 H2A 2.9073 no .
C1 H2B 2.8740 no .
C1 H7 2.7062 no .
C1 H13 2.6277 no .
C1 H23 3.2397 no .
C2 H1A 2.6893 no .
C2 H1B 3.0581 no .
C2 H4A 2.6338 no .
C2 H4B 3.3600 no .
C2 H23 2.8299 no .
C3 H23 3.5995 no .
C4 H2A 3.3446 no .
C4 H2B 2.5662 no .
C4 H5A 2.6573 no .
C4 H5B 2.9990 no .
C4 H25 3.4590 no .
C5 H4A 2.7119 no .
C5 H4B 3.0185 no .
C5 H25 2.8905 no .
C5 H35 2.9107 no .
C5 H37 2.9346 no .
C6 H1B 2.8945 no .
C6 H8 3.2575 no .
C6 H10 3.2707 no .
C6 H17 3.2776 no .
C7 H1B 2.7560 no .
C7 H9 3.2655 no .
C7 H11 3.2841 no .
C8 H10 3.2378 no .
C9 H7 3.2667 no .
C9 H11 3.2573 no .
C10 H8 3.2353 no .
C11 H7 3.2835 no .
C11 H9 3.2602 no .
C11 H17 2.9785 no .
C12 H1A 2.8788 no .
C12 H1B 3.0124 no .
C12 H11 3.3440 no .
C12 H14 3.2735 no .
C12 H16 3.2968 no .
C12 H49A 3.0834 no .
C13 H1A 2.8526 no .
C13 H1B 2.9613 no .
C13 H15 3.2502 no .
C13 H17 3.2665 no .
C13 H49A 3.2302 no .
C14 H16 3.2309 no .
C14 H49A 3.2571 no .
C15 H13 3.2505 no .
C15 H17 3.2601 no .
C15 H49A 3.1485 no .
C16 H14 3.2259 no .
C16 H49A 2.9662 no .
C17 H11 2.9965 no .
C17 H13 3.2637 no .
C17 H15 3.2668 no .
C17 H49A 2.9064 no .
C18 H1B 2.8405 no .
C18 H2A 2.9212 no .
C18 H3B 2.9650 no .
C18 H7 2.7503 no .
C18 H20 3.2771 no .
C18 H22 3.2739 no .
C18 H29 3.5897 no .
C19 H7 3.2574 no .
C19 H21 3.2580 no .
C19 H23 3.2695 no .
C19 H29 3.0768 no .
C20 H22 3.2261 no .
C21 H19 3.2579 no .
C21 H23 3.2455 no .
C22 H7 3.3065 no .
C22 H20 3.2240 no .
C23 H1B 2.9363 no .
C23 H2A 2.7800 no .
C23 H3B 3.3810 no .
C23 H7 2.7831 no .
C23 H19 3.2669 no .
C23 H21 3.2504 no .
C24 H3B 3.2893 no .
C24 H4B 2.8673 no .
C24 H5B 2.9112 no .
C24 H26 3.2636 no .
C24 H28 3.2671 no .
C25 H4B 3.1297 no .
C25 H5B 2.7703 no .
C25 H27 3.2912 no .
C25 H29 3.2685 no .
C25 H35 3.2618 no .
C26 H28 3.2296 no .
C27 H25 3.2889 no .
C27 H29 3.2692 no .
C28 H26 3.2261 no .
C29 H3B 3.4318 no .
C29 H19 3.4654 no .
C29 H25 3.2729 no .
C29 H27 3.2751 no .
C30 H5B 2.9017 no .
C30 H32 3.2824 no .
C30 H34 3.2477 no .
C30 H41 2.6172 no .
C31 H33 3.2534 no .
C31 H35 3.2449 no .
C31 H41 2.9799 no .
C32 H34 3.2367 no .
C33 H31 3.2507 no .
C33 H35 3.2415 no .
C34 H32 3.2383 no .
C35 H5B 2.8015 no .
C35 H25 3.2118 no .
C35 H31 3.2431 no .
C35 H33 3.2451 no .
C35 H41 3.0428 no .
C36 H5A 2.7602 no .
C36 H5B 3.0957 no .
C36 H35 3.4149 no .
C36 H38 3.2810 no .
C36 H40 3.2852 no .
C37 H5A 2.7153 no .
C37 H39 3.2534 no .
C37 H41 3.2629 no .
C37 H58A 3.2637 no .
C38 H40 3.2570 no .
C38 H58A 3.0418 no .
C39 H37 3.2494 no .
C39 H41 3.2584 no .
C40 H38 3.2558 no .
C40 H59A 3.1156 no .
C41 H37 3.2621 no .
C41 H39 3.2630 no .
C41 H59A 2.9176 no .
C42 H17 2.9115 no .
C42 H49A 3.4127 no .
C42 H49B 3.2658 no .
C42 H50A 3.3262 no .
C42 H50B 3.1419 no .
C43 H45 3.2412 no .
C43 H47 3.2387 no .
C43 H49A 2.8083 no .
C43 H49B 2.7528 no .
C43 H49C 3.3166 no .
C43 H50A 2.8110 no .
C43 H50B 2.7217 no .
C43 H50C 3.3121 no .
C43 H58B 3.2766 no .
C43 H58C 2.7666 no .
C44 H46 3.2609 no .
C44 H58B 3.1317 no .
C44 H58C 3.1805 no .
C45 H47 3.2612 no .
C45 H49A 3.1384 no .
C45 H49B 3.1583 no .
C45 H49C 2.5710 no .
C45 H58B 3.0832 no .
C46 H58B 3.2194 no .
C47 H45 3.2607 no .
C47 H50A 3.0923 no .
C47 H50B 3.1840 no .
C47 H50C 2.5795 no .
C47 H58B 3.3635 no .
C47 H58C 3.5816 no .
C48 H46 3.2376 no .
C48 H58B 3.4007 no .
C48 H58C 2.9994 no .
C49 H45 2.6936 no .
C50 H47 2.6877 no .
C50 H58C 3.5249 no .
C51 H31 3.5809 no .
C51 H37 3.4715 no .
C51 H50A 3.2097 no .
C51 H58C 2.9914 no .
C51 H59A 3.4233 no .
C51 H59B 3.0483 no .
C52 H50A 3.3667 no .
C52 H54 3.2405 no .
C52 H56 3.2251 no .
C52 H58A 2.9520 no .
C52 H58B 3.2735 no .
C52 H58C 2.6156 no .
C52 H59A 2.8876 no .
C52 H59B 2.6893 no .
C52 H59C 3.3049 no .
C53 H55 3.2716 no .
C54 H56 3.2632 no .
C54 H58A 2.9705 no .
C54 H58B 2.6530 no .
C54 H58C 3.2785 no .
C56 H54 3.2609 no .
C56 H59A 3.0535 no .
C56 H59B 3.2307 no .
C56 H59C 2.6010 no .
C57 H55 3.2485 no .
C58 H54 2.7158 no .
C59 H56 2.6909 no .
H1A H2A 2.8209 no .
H1A H2B 2.4415 no .
H1A H7 3.5975 no .
H1A H13 2.2741 no .
H1B H2A 2.8497 no .
H1B H2B 3.2955 no .
H1B H7 2.1217 no .
H1B H13 2.3936 no .
H1B H23 2.6514 no .
H2A H3A 2.2536 no .
H2A H3B 2.5030 no .
H2A H4A 3.4362 no .
H2A H23 2.1730 no .
H2B H3A 2.4970 no .
H2B H3B 2.8521 no .
H2B H4A 2.2941 no .
H2B H4B 3.4471 no .
H3A H4A 2.4583 no .
H3A H4B 2.3169 no .
H3B H4A 2.8835 no .
H3B H4B 2.4662 no .
H3B H23 3.4144 no .
H3B H29 3.2493 no .
H4A H5A 2.2541 no .
H4A H5B 3.0470 no .
H4B H5A 2.9942 no .
H4B H5B 2.9215 no .
H4B H25 2.9371 no .
H5A H25 3.5764 no .
H5A H35 3.5743 no .
H5A H37 2.2210 no .
H5B H25 2.1610 no .
H5B H35 2.1948 no .
H5B H37 3.4790 no .
H7 H8 2.3237 no .
H7 H23 3.0445 no .
H8 H9 2.3431 no .
H9 H10 2.3039 no .
H10 H11 2.3416 no .
H11 H17 2.4178 no .
H13 H14 2.3318 no .
H14 H15 2.3165 no .
H15 H16 2.2948 no .
H16 H17 2.3835 no .
H16 H49A 3.4336 no .
H17 H49A 3.3263 no .
H19 H20 2.3404 no .
H19 H29 2.5230 no .
H20 H21 2.3285 no .
H21 H22 2.2864 no .
H22 H23 2.3502 no .
H25 H26 2.3648 no .
H25 H35 2.6269 no .
H26 H27 2.3131 no .
H27 H28 2.3318 no .
H28 H29 2.3491 no .
H31 H32 2.3521 no .
H31 H41 3.2361 no .
H32 H33 2.3216 no .
H33 H34 2.3172 no .
H34 H35 2.3287 no .
H35 H41 3.3295 no .
H37 H38 2.3145 no .
H37 H58A 3.1240 no .
H38 H39 2.3365 no .
H38 H58A 2.7747 no .
H39 H40 2.3443 no .
H40 H41 2.3257 no .
H40 H59A 3.1004 no .
H41 H59A 2.7593 no .
H45 H46 2.3163 no .
H45 H49A 3.3304 no .
H45 H49B 3.3765 no .
H45 H49C 2.3743 no .
H45 H58B 3.5009 no .
H46 H47 2.3154 no .
H47 H50A 3.2755 no .
H47 H50B 3.4125 no .
H47 H50C 2.3845 no .
H49B H58C 3.3900 no .
H50A H58C 3.0206 no .
H54 H55 2.3480 no .
H54 H58A 3.0909 no .
H54 H58B 2.5117 no .
H54 H58C 3.5684 no .
H55 H56 2.2924 no .
H56 H59A 3.1989 no .
H56 H59B 3.4738 no .
H56 H59C 2.4102 no .
Rh1 H45 3.5783 no 1_455
Cl1 H45 2.9971 no 1_455
Cl1 H49B 3.5791 no 1_455
Cl1 H49C 3.0333 no 1_455
Cl1 H58B 3.2245 no 1_455
Cl2 H38 3.1554 no 1_455
Cl2 H54 3.1418 no 1_455
Cl2 H58A 2.9924 no 1_455
Cl2 H58B 3.3018 no 1_455
Cl3 H54 3.1996 no 1_455
Cl4 H19 3.3228 no 1_655
Cl4 H20 2.9270 no 1_655
Cl4 H28 3.2272 no 1_655
Cl5 H11 3.1458 no .
Cl5 H17 3.0611 no .
Cl5 H46 3.4287 no 1_455
Cl5 H50B 3.2826 no .
Cl6 H32 3.3368 no 3_556
Cl6 H34 3.0756 no 1_556
Cl6 H55 3.3145 no 3_656
Cl6 H59A 3.5947 no 3_556
Cl6 H59C 3.5081 no 3_556
Cl7 H16 3.1936 no 1_455
Cl7 H56 2.9251 no 3_556
Cl7 H60B 3.4278 no .
Cl7 H62A 3.0252 no 1_455
Cl8 H10 3.1841 no .
Cl8 H22 3.0621 no 4_555
Cl8 H26 3.4354 no 1_556
Cl8 H59C 3.2187 no 3_556
Cl8 H62B 3.0732 no .
Cl9 H26 3.4287 no 1_556
Cl9 H34 3.2728 no 1_556
Cl9 H40 3.2399 no 3_556
Cl9 H59A 3.5361 no 3_556
Cl9 H59C 3.5069 no 3_556
Cl10 H32 2.8074 no 3_456
Cl10 H33 3.3509 no 3_456
Cl10 H35 3.4597 no 1_456
Cl10 H56 3.3507 no 3_556
Cl10 H62A 3.2310 no 1_455
Cl11 H46 3.0029 no 1_455
Cl11 H50B 3.5573 no .
Cl11 H54 3.4631 no 3_656
Cl11 H55 3.3803 no 3_656
Cl11 H59B 3.2714 no 3_556
P5 H13 3.4999 no 4_554
P5 H23 3.5158 no 4_554
P5 H60B 3.4744 no 1_654
F1 H5B 2.7098 no .
F1 H25 2.7668 no .
F1 H35 2.9356 no .
F1 H60A 3.4804 no 1_654
F1 H60B 2.9892 no 1_654
F1 H62A 3.1066 no 1_554
F1 H62B 3.4492 no 1_554
F2 H16 3.1038 no 1_554
F2 H21 2.8373 no 4_654
F2 H27 2.9651 no 1_655
F2 H60A 3.5976 no 1_654
F2 H60B 2.3386 no 1_654
F2 H61B 2.4745 no 1_654
F2 H62A 3.4525 no 1_554
F3 H2A 2.9720 no 4_554
F3 H16 2.8391 no 1_554
F3 H23 2.6839 no 4_554
F3 H62A 2.9320 no 1_554
F3 H62B 2.7930 no 1_554
F4 H1B 2.5648 no 4_554
F4 H4B 2.5134 no .
F4 H5B 3.5663 no .
F4 H7 3.1619 no 4_554
F4 H13 3.1123 no 4_554
F4 H23 2.6724 no 4_554
F4 H25 2.8689 no .
F5 H4A 3.1450 no .
F5 H4B 2.9800 no .
F5 H5A 3.3121 no .
F5 H5B 3.2775 no .
F5 H13 2.9498 no 4_554
F5 H14 3.0491 no 4_554
F5 H21 3.5927 no 4_654
F5 H27 2.5395 no 1_655
F5 H28 3.4798 no 1_655
F5 H60B 3.5165 no 1_654
F6 H1A 2.9211 no 4_554
F6 H1B 2.8758 no 4_554
F6 H2A 2.8927 no 4_554
F6 H2B 3.4681 no 4_554
F6 H13 2.6191 no 4_554
F6 H16 3.1448 no 1_554
F6 H20 3.3623 no 4_654
F6 H21 2.7793 no 4_654
F6 H23 3.4606 no 4_554
C6 H3A 2.9347 no 4_555
C6 H3B 3.4241 no 4_555
C6 H49C 3.3132 no 1_455
C7 H3A 3.1363 no 4_555
C7 H3B 3.1159 no 4_555
C7 H4B 3.4269 no 4_555
C7 H49C 3.4179 no 1_455
C8 H3A 3.4732 no 4_555
C8 H3B 2.7831 no 4_555
C8 H14 3.5741 no 1_455
C8 H49C 3.2946 no 1_455
C9 H3B 2.7811 no 4_555
C9 H14 3.5562 no 1_455
C9 H15 3.2418 no 1_455
C9 H49A 3.5342 no 1_455
C9 H49C 3.0698 no 1_455
C10 H3A 3.4352 no 4_555
C10 H3B 3.0976 no 4_555
C10 H45 3.3276 no 1_455
C10 H49C 2.9574 no 1_455
C10 H61A 3.1096 no .
C11 H3A 3.1276 no 4_555
C11 H3B 3.4401 no 4_555
C11 H45 2.8917 no 1_455
C11 H49C 3.0584 no 1_455
C12 H3A 2.7926 no 4_555
C13 H3A 2.9194 no 4_555
C13 H4A 3.4918 no 4_555
C13 H4B 3.4016 no 4_555
C14 H3A 3.0893 no 4_555
C14 H4A 3.0656 no 4_555
C14 H9 3.1806 no 1_655
C15 H2A 3.4946 no 4_555
C15 H2B 3.1686 no 4_555
C15 H3A 3.1198 no 4_555
C15 H4A 3.5249 no 4_555
C15 H9 2.8198 no 1_655
C16 H2A 3.2353 no 4_555
C16 H2B 3.5515 no 4_555
C16 H3A 3.0272 no 4_555
C16 H61A 3.2271 no 1_655
C16 H61B 3.3600 no 1_655
C17 H3A 2.8723 no 4_555
C19 H9 3.5793 no 4_554
C20 H9 3.4735 no 4_554
C20 H15 3.2348 no 4_454
C21 H9 3.5087 no 4_554
C21 H10 3.5992 no 4_554
C21 H15 3.4018 no 4_454
C21 H61B 3.1161 no 4_554
C22 H10 2.9703 no 4_554
C22 H26 3.2132 no 4_555
C22 H61B 3.2800 no 4_554
C23 H10 3.2025 no 4_554
C24 H8 3.4004 no 4_554
C26 H8 3.5249 no 4_554
C26 H22 3.0455 no 4_554
C27 H8 3.2182 no 4_554
C27 H38 3.3536 no 1_455
C27 H60A 3.4934 no 1_554
C27 H60B 3.5688 no 1_554
C28 H8 2.9929 no 4_554
C28 H14 3.2873 no 4_454
C28 H37 3.3681 no 1_455
C28 H38 2.9865 no 1_455
C29 H8 3.1019 no 4_554
C29 H38 3.1383 no 1_455
C31 H39 3.3041 no 1_455
C32 H34 3.5422 no 3_555
C32 H39 2.7007 no 1_455
C33 H33 3.4549 no 3_555
C33 H39 2.8462 no 1_455
C33 H41 3.3597 no 3_555
C34 H33 3.4161 no 3_555
C34 H39 3.5021 no 1_455
C36 H60A 3.1113 no 1_654
C37 H28 3.4839 no 1_655
C37 H60A 3.1007 no 1_654
C38 H60A 3.0282 no 1_654
C39 H60A 3.0185 no 1_654
C40 H60A 2.9981 no 1_654
C41 H33 3.2230 no 3_555
C41 H60A 3.0332 no 1_654
C44 H61A 3.0264 no 1_655
C45 H11 3.5091 no 1_655
C45 H61A 3.2184 no 1_655
C46 H59C 3.4581 no 3_656
C47 H59B 3.3654 no 3_656
C47 H59C 3.2906 no 3_656
C49 H61A 3.1814 no 1_655
C52 H47 3.5752 no 3_656
C54 H31 3.5936 no 1_655
C54 H50C 3.3499 no 3_656
C55 H32 3.3360 no 1_655
C55 H50B 3.3640 no 3_656
C55 H50C 3.1066 no 3_656
C56 H47 3.4842 no 3_656
C56 H50B 3.5156 no 3_656
C56 H50C 3.1656 no 3_656
C57 H47 3.0885 no 3_656
C57 H50C 3.5227 no 3_656
C59 H47 3.1319 no 3_656
C60 H27 3.3826 no 1_556
C61 H10 3.1089 no .
C61 H16 3.0303 no 1_455
C61 H21 3.5011 no 4_555
C61 H22 3.3676 no 4_555
C63 H46 3.3620 no 3_656
C63 H47 3.5947 no 3_656
C63 H50A 3.2416 no .
C63 H50B 3.2619 no .
C63 H50C 3.3277 no .
C63 H54 3.5529 no 3_656
H1A F6 2.9211 no 4_555
H1A H20 3.5141 no 1_655
H1B F4 2.5648 no 4_555
H1B F6 2.8758 no 4_555
H2A F3 2.9720 no 4_555
H2A F6 2.8927 no 4_555
H2A C15 3.4946 no 4_554
H2A C16 3.2353 no 4_554
H2A H16 3.2057 no 4_554
H2B F6 3.4681 no 4_555
H2B C15 3.1686 no 4_554
H2B C16 3.5515 no 4_554
H2B H15 3.0729 no 4_554
H3A C6 2.9347 no 4_554
H3A C7 3.1363 no 4_554
H3A C8 3.4732 no 4_554
H3A C10 3.4352 no 4_554
H3A C11 3.1276 no 4_554
H3A C12 2.7926 no 4_554
H3A C13 2.9194 no 4_554
H3A C14 3.0893 no 4_554
H3A C15 3.1198 no 4_554
H3A C16 3.0272 no 4_554
H3A C17 2.8723 no 4_554
H3A H7 3.5596 no 4_554
H3A H11 3.5667 no 4_554
H3A H13 3.4471 no 4_554
H3A H16 3.5930 no 4_554
H3A H17 3.3935 no 4_554
H3B C6 3.4241 no 4_554
H3B C7 3.1159 no 4_554
H3B C8 2.7831 no 4_554
H3B C9 2.7811 no 4_554
H3B C10 3.0976 no 4_554
H3B C11 3.4401 no 4_554
H3B H8 3.1547 no 4_554
H3B H9 3.1525 no 4_554
H3B H10 3.5977 no 4_554
H4A F5 3.1450 no .
H4A C13 3.4918 no 4_554
H4A C14 3.0656 no 4_554
H4A C15 3.5249 no 4_554
H4A H14 2.9859 no 4_554
H4B F4 2.5134 no .
H4B F5 2.9800 no .
H4B C7 3.4269 no 4_554
H4B C13 3.4016 no 4_554
H4B H7 3.2841 no 4_554
H4B H13 3.3351 no 4_554
H5A F5 3.3121 no .
H5A H28 3.4979 no 1_655
H5B F1 2.7098 no .
H5B F4 3.5663 no .
H5B F5 3.2775 no .
H7 F4 3.1619 no 4_555
H7 H3A 3.5596 no 4_555
H7 H4B 3.2841 no 4_555
H8 C24 3.4004 no 4_555
H8 C26 3.5249 no 4_555
H8 C27 3.2182 no 4_555
H8 C28 2.9929 no 4_555
H8 C29 3.1019 no 4_555
H8 H3B 3.1547 no 4_555
H8 H14 3.0446 no 1_455
H8 H28 3.3309 no 4_555
H8 H29 3.5055 no 4_555
H9 C14 3.1806 no 1_455
H9 C15 2.8198 no 1_455
H9 C19 3.5793 no 4_555
H9 C20 3.4735 no 4_555
H9 C21 3.5087 no 4_555
H9 H3B 3.1525 no 4_555
H9 H14 3.0168 no 1_455
H9 H15 2.3594 no 1_455
H9 H49A 3.5667 no 1_455
H9 H49C 3.5252 no 1_455
H9 H61A 3.4863 no .
H10 Cl8 3.1841 no .
H10 C21 3.5992 no 4_555
H10 C22 2.9703 no 4_555
H10 C23 3.2025 no 4_555
H10 C61 3.1089 no .
H10 H3B 3.5977 no 4_555
H10 H22 2.9045 no 4_555
H10 H23 3.3055 no 4_555
H10 H45 3.3857 no 1_455
H10 H49C 3.3791 no 1_455
H10 H61A 2.5156 no .
H10 H61B 3.2609 no .
H11 Cl5 3.1458 no .
H11 C45 3.5091 no 1_455
H11 H3A 3.5667 no 4_555
H11 H45 2.5970 no 1_455
H11 H49C 3.4936 no 1_455
H11 H62B 3.5793 no .
H13 P5 3.4999 no 4_555
H13 F4 3.1123 no 4_555
H13 F5 2.9498 no 4_555
H13 F6 2.6191 no 4_555
H13 H3A 3.4471 no 4_555
H13 H4B 3.3351 no 4_555
H14 F5 3.0491 no 4_555
H14 C8 3.5741 no 1_655
H14 C9 3.5562 no 1_655
H14 C28 3.2873 no 4_655
H14 H4A 2.9859 no 4_555
H14 H8 3.0446 no 1_655
H14 H9 3.0168 no 1_655
H14 H27 3.5349 no 4_655
H14 H28 2.7532 no 4_655
H15 C9 3.2418 no 1_655
H15 C20 3.2348 no 4_655
H15 C21 3.4018 no 4_655
H15 H2B 3.0729 no 4_555
H15 H9 2.3594 no 1_655
H15 H20 3.0412 no 4_655
H15 H21 3.3480 no 4_655
H16 Cl7 3.1936 no 1_655
H16 F2 3.1038 no 1_556
H16 F3 2.8391 no 1_556
H16 F6 3.1448 no 1_556
H16 C61 3.0303 no 1_655
H16 H2A 3.2057 no 4_555
H16 H3A 3.5930 no 4_555
H16 H21 3.5228 no 4_655
H16 H61A 2.8980 no 1_655
H16 H61B 2.6429 no 1_655
H17 Cl5 3.0611 no .
H17 H3A 3.3935 no 4_555
H19 Cl4 3.3228 no 1_455
H19 H49B 3.5618 no 1_455
H20 Cl4 2.9270 no 1_455
H20 F6 3.3623 no 4_455
H20 H1A 3.5141 no 1_455
H20 H15 3.0412 no 4_454
H20 H49B 3.5761 no 1_455
H21 F2 2.8373 no 4_455
H21 F5 3.5927 no 4_455
H21 F6 2.7793 no 4_455
H21 C61 3.5011 no 4_554
H21 H15 3.3480 no 4_454
H21 H16 3.5228 no 4_454
H21 H26 3.5697 no 4_555
H21 H27 3.2528 no 4_555
H21 H61B 2.5712 no 4_554
H22 Cl8 3.0621 no 4_554
H22 C26 3.0455 no 4_555
H22 C61 3.3676 no 4_554
H22 H10 2.9045 no 4_554
H22 H26 2.4702 no 4_555
H22 H61B 2.8798 no 4_554
H23 P5 3.5158 no 4_555
H23 F3 2.6839 no 4_555
H23 F4 2.6724 no 4_555
H23 F6 3.4606 no 4_555
H23 H10 3.3055 no 4_554
H25 F1 2.7668 no .
H25 F4 2.8689 no .
H26 Cl8 3.4354 no 1_554
H26 Cl9 3.4287 no 1_554
H26 C22 3.2132 no 4_554
H26 H21 3.5697 no 4_554
H26 H22 2.4702 no 4_554
H26 H60B 3.4651 no 1_554
H27 F2 2.9651 no 1_455
H27 F5 2.5395 no 1_455
H27 C60 3.3826 no 1_554
H27 H14 3.5349 no 4_454
H27 H21 3.2528 no 4_554
H27 H60A 3.0482 no 1_554
H27 H60B 2.9005 no 1_554
H28 Cl4 3.2272 no 1_455
H28 F5 3.4798 no 1_455
H28 C37 3.4839 no 1_455
H28 H5A 3.4979 no 1_455
H28 H8 3.3309 no 4_554
H28 H14 2.7532 no 4_454
H28 H37 2.8993 no 1_455
H28 H38 3.1996 no 1_455
H29 H8 3.5055 no 4_554
H29 H38 3.4235 no 1_455
H31 C54 3.5936 no 1_455
H31 H54 3.1866 no 1_455
H31 H55 3.2159 no 1_455
H32 Cl6 3.3368 no 3_556
H32 Cl10 2.8074 no 3_456
H32 C55 3.3360 no 1_455
H32 H34 3.4647 no 3_555
H32 H39 2.7947 no 1_455
H32 H55 2.9718 no 1_455
H33 Cl10 3.3509 no 3_456
H33 C33 3.4549 no 3_555
H33 C34 3.4161 no 3_555
H33 C41 3.2230 no 3_555
H33 H39 3.0471 no 1_455
H33 H40 3.2292 no 3_555
H33 H41 2.4571 no 3_555
H34 Cl6 3.0756 no 1_554
H34 Cl9 3.2728 no 1_554
H34 C32 3.5422 no 3_555
H34 H32 3.4647 no 3_555
H35 Cl10 3.4597 no 1_654
H35 F1 2.9356 no .
H37 C28 3.3681 no 1_655
H37 H28 2.8993 no 1_655
H38 Cl2 3.1554 no 1_655
H38 C27 3.3536 no 1_655
H38 C28 2.9865 no 1_655
H38 C29 3.1383 no 1_655
H38 H28 3.1996 no 1_655
H38 H29 3.4235 no 1_655
H38 H60A 3.5279 no 1_654
H39 C31 3.3041 no 1_655
H39 C32 2.7007 no 1_655
H39 C33 2.8462 no 1_655
H39 C34 3.5021 no 1_655
H39 H32 2.7947 no 1_655
H39 H33 3.0471 no 1_655
H39 H60A 3.5600 no 1_654
H40 Cl9 3.2399 no 3_556
H40 H33 3.2292 no 3_555
H40 H40 3.1311 no 3_655
H40 H60A 3.5073 no 1_654
H41 C33 3.3597 no 3_555
H41 H33 2.4571 no 3_555
H41 H60A 3.5528 no 1_654
H45 Rh1 3.5783 no 1_655
H45 Cl1 2.9971 no 1_655
H45 C10 3.3276 no 1_655
H45 C11 2.8917 no 1_655
H45 H10 3.3857 no 1_655
H45 H11 2.5970 no 1_655
H45 H61A 3.3244 no 1_655
H46 Cl5 3.4287 no 1_655
H46 Cl11 3.0029 no 1_655
H46 C63 3.3620 no 3_656
H46 H59B 3.2292 no 3_656
H46 H59C 3.3366 no 3_656
H47 C52 3.5752 no 3_656
H47 C56 3.4842 no 3_656
H47 C57 3.0885 no 3_656
H47 C59 3.1319 no 3_656
H47 C63 3.5947 no 3_656
H47 H50A 3.3591 no 3_656
H47 H50C 3.0789 no 3_656
H47 H59B 2.7770 no 3_656
H47 H59C 3.0732 no 3_656
H49A C9 3.5342 no 1_655
H49A H9 3.5667 no 1_655
H49A H61A 2.7379 no 1_655
H49B Cl1 3.5791 no 1_655
H49B H19 3.5618 no 1_655
H49B H20 3.5761 no 1_655
H49C Cl1 3.0333 no 1_655
H49C C6 3.3132 no 1_655
H49C C7 3.4179 no 1_655
H49C C8 3.2946 no 1_655
H49C C9 3.0698 no 1_655
H49C C10 2.9574 no 1_655
H49C C11 3.0584 no 1_655
H49C H9 3.5252 no 1_655
H49C H10 3.3791 no 1_655
H49C H11 3.4936 no 1_655
H49C H61A 3.3003 no 1_655
H50A C63 3.2416 no .
H50A H47 3.3591 no 3_656
H50B Cl5 3.2826 no .
H50B Cl11 3.5573 no .
H50B C55 3.3640 no 3_656
H50B C56 3.5156 no 3_656
H50B C63 3.2619 no .
H50B H55 3.2739 no 3_656
H50B H56 3.4838 no 3_656
H50C C54 3.3499 no 3_656
H50C C55 3.1066 no 3_656
H50C C56 3.1656 no 3_656
H50C C57 3.5227 no 3_656
H50C C63 3.3277 no .
H50C H47 3.0789 no 3_656
H50C H50C 3.4974 no 3_656
H50C H55 3.4481 no 3_656
H50C H56 3.4907 no 3_656
H54 Cl2 3.1418 no 1_655
H54 Cl3 3.1996 no 1_655
H54 Cl11 3.4631 no 3_656
H54 C63 3.5529 no 3_656
H54 H31 3.1866 no 1_655
H55 Cl6 3.3145 no 3_656
H55 Cl11 3.3803 no 3_656
H55 H31 3.2159 no 1_655
H55 H32 2.9718 no 1_655
H55 H50B 3.2739 no 3_656
H55 H50C 3.4481 no 3_656
H56 Cl7 2.9251 no 3_556
H56 Cl10 3.3507 no 3_556
H56 H50B 3.4838 no 3_656
H56 H50C 3.4907 no 3_656
H58A Cl2 2.9924 no 1_655
H58B Cl1 3.2245 no 1_655
H58B Cl2 3.3018 no 1_655
H59A Cl6 3.5947 no 3_556
H59A Cl9 3.5361 no 3_556
H59B Cl11 3.2714 no 3_556
H59B C47 3.3654 no 3_656
H59B H46 3.2292 no 3_656
H59B H47 2.7770 no 3_656
H59C Cl6 3.5081 no 3_556
H59C Cl8 3.2187 no 3_556
H59C Cl9 3.5069 no 3_556
H59C C46 3.4581 no 3_656
H59C C47 3.2906 no 3_656
H59C H46 3.3366 no 3_656
H59C H47 3.0732 no 3_656
H60A F1 3.4804 no 1_456
H60A F2 3.5976 no 1_456
H60A C27 3.4934 no 1_556
H60A C36 3.1113 no 1_456
H60A C37 3.1007 no 1_456
H60A C38 3.0282 no 1_456
H60A C39 3.0185 no 1_456
H60A C40 2.9981 no 1_456
H60A C41 3.0332 no 1_456
H60A H27 3.0482 no 1_556
H60A H38 3.5279 no 1_456
H60A H39 3.5600 no 1_456
H60A H40 3.5073 no 1_456
H60A H41 3.5528 no 1_456
H60B Cl7 3.4278 no .
H60B P5 3.4744 no 1_456
H60B F1 2.9892 no 1_456
H60B F2 2.3386 no 1_456
H60B F5 3.5165 no 1_456
H60B C27 3.5688 no 1_556
H60B H26 3.4651 no 1_556
H60B H27 2.9005 no 1_556
H60B H61B 3.3006 no .
H61A C10 3.1096 no .
H61A C16 3.2271 no 1_455
H61A C44 3.0264 no 1_455
H61A C45 3.2184 no 1_455
H61A C49 3.1814 no 1_455
H61A H9 3.4863 no .
H61A H10 2.5156 no .
H61A H16 2.8980 no 1_455
H61A H45 3.3244 no 1_455
H61A H49A 2.7379 no 1_455
H61A H49C 3.3003 no 1_455
H61B F2 2.4745 no 1_456
H61B C16 3.3600 no 1_455
H61B C21 3.1161 no 4_555
H61B C22 3.2800 no 4_555
H61B H10 3.2609 no .
H61B H16 2.6429 no 1_455
H61B H21 2.5712 no 4_555
H61B H22 2.8798 no 4_555
H61B H60B 3.3006 no .
H62A Cl7 3.0252 no 1_655
H62A Cl10 3.2310 no 1_655
H62A F1 3.1066 no 1_556
H62A F2 3.4525 no 1_556
H62A F3 2.9320 no 1_556
H62B Cl8 3.0732 no .
H62B F1 3.4492 no 1_556
H62B F3 2.7930 no 1_556
H62B H11 3.5793 no .

loop_
_geom_torsion_atom_site_label_1
_geom_torsion_atom_site_label_2
_geom_torsion_atom_site_label_3
_geom_torsion_atom_site_label_4
_geom_torsion
_geom_torsion_publ_flag
_geom_torsion_site_symmetry_1
_geom_torsion_site_symmetry_3
_geom_torsion_site_symmetry_4
Rh1 Hg1 Rh2 Cl1 0.87(2) no . . .
Rh1 Hg1 Rh2 Cl2 -88.15(3) no . . .
Rh1 Hg1 Rh2 P2 90.32(3) no . . .
Rh1 Hg1 Rh2 P3 -174.01(3) no . . .
Rh2 Hg1 Rh1 Cl1 -0.87(2) no . . .
Rh2 Hg1 Rh1 Cl3 89.07(3) no . . .
Rh2 Hg1 Rh1 P1 -86.22(3) no . . .
Rh2 Hg1 Rh1 C42 178.88(3) no . . .
Rh1 Hg1 Rh3 Cl2 79.83(4) no . . .
Rh1 Hg1 Rh3 Cl3 -12.53(2) no . . .
Rh1 Hg1 Rh3 P4 164.58(3) no . . .
Rh1 Hg1 Rh3 C51 -104.67(4) no . . .
Rh3 Hg1 Rh1 Cl1 -77.38(3) no . . .
Rh3 Hg1 Rh1 Cl3 12.56(2) no . . .
Rh3 Hg1 Rh1 P1 -162.73(3) no . . .
Rh3 Hg1 Rh1 C42 102.38(4) no . . .
Cl4 Hg1 Rh1 Cl1 132.06(9) no . . .
Cl4 Hg1 Rh1 Cl3 -138.00(9) no . . .
Cl4 Hg1 Rh1 P1 46.71(9) no . . .
Cl4 Hg1 Rh1 C42 -48.18(9) no . . .
Rh2 Hg1 Rh3 Cl2 3.49(2) no . . .
Rh2 Hg1 Rh3 Cl3 -88.86(3) no . . .
Rh2 Hg1 Rh3 P4 88.24(3) no . . .
Rh2 Hg1 Rh3 C51 179.00(3) no . . .
Rh3 Hg1 Rh2 Cl1 85.56(3) no . . .
Rh3 Hg1 Rh2 Cl2 -3.45(2) no . . .
Rh3 Hg1 Rh2 P2 175.02(3) no . . .
Rh3 Hg1 Rh2 P3 -89.32(3) no . . .
Cl4 Hg1 Rh2 Cl1 -135.05(9) no . . .
Cl4 Hg1 Rh2 Cl2 135.94(9) no . . .
Cl4 Hg1 Rh2 P2 -45.60(9) no . . .
Cl4 Hg1 Rh2 P3 50.07(9) no . . .
Cl4 Hg1 Rh3 Cl2 -130.97(10) no . . .
Cl4 Hg1 Rh3 Cl3 136.67(10) no . . .
Cl4 Hg1 Rh3 P4 -46.23(10) no . . .
Cl4 Hg1 Rh3 C51 44.53(10) no . . .
Hg1 Rh1 Cl1 Rh2 0.94(6) no . . .
Hg1 Rh1 Cl3 Rh3 -13.90(6) no . . .
Hg1 Rh1 P1 C1 27.99(10) no . . .
Hg1 Rh1 P1 C6 148.89(9) no . . .
Hg1 Rh1 P1 C12 -95.63(11) no . . .
Cl1 Rh1 Cl3 Rh3 85.24(8) no . . .
Cl3 Rh1 Cl1 Rh2 -89.92(8) no . . .
Cl1 Rh1 P1 C1 -70.91(11) no . . .
Cl1 Rh1 P1 C6 49.99(11) no . . .
Cl1 Rh1 P1 C12 165.47(12) no . . .
P1 Rh1 Cl1 Rh2 93.42(8) no . . .
C42 Rh1 Cl3 Rh3 -96.4(3) no . . .
C42 Rh1 P1 C1 110.7(3) no . . .
C42 Rh1 P1 C6 -128.4(3) no . . .
C42 Rh1 P1 C12 -12.9(3) no . . .
Hg1 Rh2 Cl1 Rh1 -0.96(6) no . . .
Hg1 Rh2 Cl2 Rh3 3.79(6) no . . .
Hg1 Rh2 P2 C1 -43.90(11) no . . .
Hg1 Rh2 P2 C2 73.39(11) no . . .
Hg1 Rh2 P2 C18 -166.81(10) no . . .
Hg1 Rh2 P3 C4 -77.15(11) no . . .
Hg1 Rh2 P3 C5 40.21(11) no . . .
Hg1 Rh2 P3 C24 162.74(9) no . . .
Cl1 Rh2 Cl2 Rh3 -95.65(7) no . . .
Cl2 Rh2 Cl1 Rh1 98.23(7) no . . .
Cl1 Rh2 P2 C1 55.85(12) no . . .
Cl1 Rh2 P2 C2 173.13(12) no . . .
Cl1 Rh2 P2 C18 -67.07(11) no . . .
P2 Rh2 Cl1 Rh1 -87.66(8) no . . .
Cl2 Rh2 P3 C4 -176.70(12) no . . .
Cl2 Rh2 P3 C5 -59.34(12) no . . .
Cl2 Rh2 P3 C24 63.18(10) no . . .
P3 Rh2 Cl2 Rh3 92.45(8) no . . .
P2 Rh2 P3 C4 9.51(13) no . . .
P2 Rh2 P3 C5 126.87(12) no . . .
P2 Rh2 P3 C24 -110.60(10) no . . .
P3 Rh2 P2 C1 -132.90(12) no . . .
P3 Rh2 P2 C2 -15.62(13) no . . .
P3 Rh2 P2 C18 104.18(11) no . . .
Hg1 Rh3 Cl2 Rh2 -3.76(6) no . . .
Hg1 Rh3 Cl3 Rh1 14.04(6) no . . .
Hg1 Rh3 P4 C5 -34.88(11) no . . .
Hg1 Rh3 P4 C30 -158.11(9) no . . .
Hg1 Rh3 P4 C36 83.40(11) no . . .
Cl2 Rh3 Cl3 Rh1 -85.60(8) no . . .
Cl3 Rh3 Cl2 Rh2 87.98(7) no . . .
Cl2 Rh3 P4 C5 64.57(11) no . . .
Cl2 Rh3 P4 C30 -58.66(11) no . . .
Cl2 Rh3 P4 C36 -177.14(12) no . . .
P4 Rh3 Cl2 Rh2 -94.71(7) no . . .
C51 Rh3 Cl3 Rh1 103.2(3) no . . .
C51 Rh3 P4 C5 -124.0(3) no . . .
C51 Rh3 P4 C30 112.8(3) no . . .
C51 Rh3 P4 C36 -5.7(3) no . . .
C63 Cl11 C63 Cl11 0.0(18) no . 3_556 3_556
C63 Cl11 C63 C63 -0.0(13) no . 3_556 .
C63 Cl11 C63 Cl11 0(2) no 3_556 . 3_556
C63 Cl11 C63 C63 -0.0(15) no 3_556 . 3_556
Rh1 P1 C1 P2 39.6(6) no . . .
Rh1 P1 C6 C7 -131.9(6) no . . .
Rh1 P1 C6 C11 51.6(6) no . . .
Rh1 P1 C12 C13 138.4(5) no . . .
Rh1 P1 C12 C17 -49.8(7) no . . .
C1 P1 C6 C7 -6.5(8) no . . .
C1 P1 C6 C11 177.0(6) no . . .
C6 P1 C1 P2 -84.0(6) no . . .
C1 P1 C12 C13 9.6(7) no . . .
C1 P1 C12 C17 -178.6(6) no . . .
C12 P1 C1 P2 172.0(5) no . . .
C6 P1 C12 C13 -99.9(7) no . . .
C6 P1 C12 C17 71.9(6) no . . .
C12 P1 C6 C7 100.3(7) no . . .
C12 P1 C6 C11 -76.2(7) no . . .
Rh2 P2 C1 P1 -31.4(6) no . . .
Rh2 P2 C2 C3 51.1(6) no . . .
Rh2 P2 C18 C19 13.1(7) no . . .
Rh2 P2 C18 C23 -169.8(5) no . . .
C1 P2 C2 C3 178.1(5) no . . .
C2 P2 C1 P1 -158.4(5) no . . .
C1 P2 C18 C19 -116.0(6) no . . .
C1 P2 C18 C23 61.0(7) no . . .
C18 P2 C1 P1 94.6(6) no . . .
C2 P2 C18 C19 140.6(6) no . . .
C2 P2 C18 C23 -42.3(7) no . . .
C18 P2 C2 C3 -73.0(6) no . . .
Rh2 P3 C4 C3 -35.4(7) no . . .
Rh2 P3 C5 P4 30.9(6) no . . .
Rh2 P3 C24 C25 -156.7(6) no . . .
Rh2 P3 C24 C29 23.0(7) no . . .
C4 P3 C5 P4 160.6(6) no . . .
C5 P3 C4 C3 -162.5(5) no . . .
C4 P3 C24 C25 73.5(8) no . . .
C4 P3 C24 C29 -106.8(7) no . . .
C24 P3 C4 C3 86.3(6) no . . .
C5 P3 C24 C25 -29.1(8) no . . .
C5 P3 C24 C29 150.6(6) no . . .
C24 P3 C5 P4 -91.4(6) no . . .
Rh3 P4 C5 P3 -33.4(6) no . . .
Rh3 P4 C30 C31 -25.1(7) no . . .
Rh3 P4 C30 C35 161.4(6) no . . .
Rh3 P4 C36 C37 -72.7(7) no . . .
Rh3 P4 C36 C41 99.1(6) no . . .
C5 P4 C30 C31 -152.3(6) no . . .
C5 P4 C30 C35 34.2(8) no . . .
C30 P4 C5 P3 91.5(6) no . . .
C5 P4 C36 C37 52.8(7) no . . .
C5 P4 C36 C41 -135.4(7) no . . .
C36 P4 C5 P3 -159.6(5) no . . .
C30 P4 C36 C37 164.9(6) no . . .
C30 P4 C36 C41 -23.4(8) no . . .
C36 P4 C30 C31 100.5(7) no . . .
C36 P4 C30 C35 -73.0(8) no . . .
P2 C2 C3 C4 -82.0(7) no . . .
C2 C3 C4 P3 72.3(8) no . . .
P1 C6 C7 C8 -175.7(6) no . . .
P1 C6 C11 C10 174.2(6) no . . .
C7 C6 C11 C10 -2.4(13) no . . .
C11 C6 C7 C8 0.7(13) no . . .
C6 C7 C8 C9 0.5(15) no . . .
C7 C8 C9 C10 -0.0(16) no . . .
C8 C9 C10 C11 -1.8(16) no . . .
C9 C10 C11 C6 3.0(15) no . . .
P1 C12 C13 C14 169.7(6) no . . .
P1 C12 C17 C16 -169.1(5) no . . .
C13 C12 C17 C16 3.2(12) no . . .
C17 C12 C13 C14 -1.9(12) no . . .
C12 C13 C14 C15 -0.7(14) no . . .
C13 C14 C15 C16 2.2(15) no . . .
C14 C15 C16 C17 -1.0(15) no . . .
C15 C16 C17 C12 -1.8(13) no . . .
P2 C18 C19 C20 176.1(6) no . . .
P2 C18 C23 C22 -176.6(6) no . . .
C19 C18 C23 C22 0.6(13) no . . .
C23 C18 C19 C20 -1.1(13) no . . .
C18 C19 C20 C21 0.1(14) no . . .
C19 C20 C21 C22 1.3(16) no . . .
C20 C21 C22 C23 -1.8(17) no . . .
C21 C22 C23 C18 0.8(15) no . . .
P3 C24 C25 C26 179.4(6) no . . .
P3 C24 C29 C28 179.0(6) no . . .
C25 C24 C29 C28 -1.3(14) no . . .
C29 C24 C25 C26 -0.3(14) no . . .
C24 C25 C26 C27 2.4(16) no . . .
C25 C26 C27 C28 -2.8(17) no . . .
C26 C27 C28 C29 1.1(17) no . . .
C27 C28 C29 C24 0.9(15) no . . .
P4 C30 C31 C32 -177.5(6) no . . .
P4 C30 C35 C34 177.7(6) no . . .
C31 C30 C35 C34 4.2(14) no . . .
C35 C30 C31 C32 -3.7(14) no . . .
C30 C31 C32 C33 2.4(14) no . . .
C31 C32 C33 C34 -1.6(15) no . . .
C32 C33 C34 C35 2.1(17) no . . .
C33 C34 C35 C30 -3.5(17) no . . .
P4 C36 C37 C38 173.2(6) no . . .
P4 C36 C41 C40 -171.1(6) no . . .
C37 C36 C41 C40 1.0(14) no . . .
C41 C36 C37 C38 1.1(13) no . . .
C36 C37 C38 C39 -3.7(15) no . . .
C37 C38 C39 C40 4.2(16) no . . .
C38 C39 C40 C41 -2.2(16) no . . .
C39 C40 C41 C36 -0.4(16) no . . .
N1 C43 C44 C45 -177.3(7) no . . .
N1 C43 C44 C49 0.1(12) no . . .
N1 C43 C48 C47 177.6(7) no . . .
N1 C43 C48 C50 -0.9(12) no . . .
C44 C43 C48 C47 2.0(13) no . . .
C44 C43 C48 C50 -176.5(8) no . . .
C48 C43 C44 C45 -1.7(13) no . . .
C48 C43 C44 C49 175.7(8) no . . .
C43 C44 C45 C46 -0.5(13) no . . .
C49 C44 C45 C46 -177.9(8) no . . .
C44 C45 C46 C47 2.4(15) no . . .
C45 C46 C47 C48 -2.0(16) no . . .
C46 C47 C48 C43 -0.1(14) no . . .
C46 C47 C48 C50 178.4(9) no . . .
N2 C52 C53 C54 -177.6(7) no . . .
N2 C52 C53 C58 0.3(12) no . . .
N2 C52 C57 C56 177.4(7) no . . .
N2 C52 C57 C59 -2.4(13) no . . .
C53 C52 C57 C56 -0.9(14) no . . .
C53 C52 C57 C59 179.3(8) no . . .
C57 C52 C53 C54 0.7(13) no . . .
C57 C52 C53 C58 178.5(8) no . . .
C52 C53 C54 C55 1.6(14) no . . .
C58 C53 C54 C55 -176.1(8) no . . .
C53 C54 C55 C56 -3.8(17) no . . .
C54 C55 C56 C57 3.7(18) no . . .
C55 C56 C57 C52 -1.3(16) no . . .
C55 C56 C57 C59 178.4(10) no . . .
Cl11 C63 C63 Cl11 180(1589093) no . 3_556 3_556
Cl11 C63 C63 Cl11 0.0(3) no . 3_556 .
Cl11 C63 C63 Cl11 0.0(3) no 3_556 3_556 3_556
Cl11 C63 C63 Cl11 180(1589093) no 3_556 3_556 .
